data_4344030
loop_
_publ_author_name
'Yadav, Munendra'
'Mondal, Abhishake'
'Mereacre, Valeriu'
'Jana, Salil Kumar'
'Powell, Annie K.'
'Roesky, Peter W.'

_publ_contact_author
;
      Prof. Dr. Peter W. Roesky
      Karlsruher Institut fuer Technologie (KIT)
      Institut fuer Anorganische Chemie
      Lehrstuhl fuer Anorganische Funktionsmaterialien
      Engesserstr. 15, Geb. 30.45
      76131 Karlsruhe 
      Bundesrepublik Deutschland
;
_publ_section_title
;
 Tetranuclear and Pentanuclear Compounds of the Rare-Earth Metals:
 Synthesis and Magnetism.
;
_journal_issue 16
_journal_name_full 'Inorganic chemistry'
_journal_page_first 7846
_journal_page_last 7856
_journal_paper_doi 10.1021/acs.inorgchem.5b00899
_journal_volume 54
_journal_year 2015
_chemical_formula_moiety 'C136 H124 Dy5 N6 O23, 4(C H4 O)'
_chemical_formula_sum 'C140 H140 Dy5 N6 O27'
_chemical_formula_weight 3151.13
_chemical_name_systematic
;
 ?
;
_space_group_crystal_system orthorhombic
_space_group_IT_number 61
_space_group_name_Hall '-P 2ac 2ab'
_space_group_name_H-M_alt 'P b c a'
_symmetry_space_group_name_Hall '-P 2ac 2ab'
_symmetry_space_group_name_H-M 'P b c a'
_atom_sites_solution_hydrogens mixed
_atom_sites_solution_primary iterative
_audit_creation_date 2014-06-22
_audit_creation_method
;
Olex2 1.2
(compiled 2014.06.18 svn.r2945 for OlexSys, GUI svn.r4846)
;
_cell_angle_alpha 90
_cell_angle_beta 90
_cell_angle_gamma 90
_cell_formula_units_Z 8
_cell_length_a 27.378(6)
_cell_length_b 29.921(6)
_cell_length_c 32.547(7)
_cell_measurement_reflns_used 39606
_cell_measurement_temperature 150(2)
_cell_measurement_theta_max 25.52
_cell_measurement_theta_min 1.19
_cell_volume 26662(10)
_computing_cell_refinement 'STOE X-AREA'
_computing_data_collection 'STOE X-AREA'
_computing_molecular_graphics 'Olex2 (Dolomanov et al., 2009)'
_computing_publication_material 'Olex2 (Dolomanov et al., 2009)'
_computing_structure_refinement 'ShelXL (Sheldrick, 2008)'
_computing_structure_solution
;
Superflip (Palatinus & Chapuis, 2007;Palatinus & van der Lee, 2008;
Palatinus et al., 2012)
;
_diffrn_ambient_temperature 150.15
_diffrn_measured_fraction_theta_full 0.988
_diffrn_measured_fraction_theta_max 0.988
_diffrn_measurement_device_type 'STOE IPDS 2T'
_diffrn_measurement_method 'area detector'
_diffrn_radiation_monochromator graphite
_diffrn_radiation_type MoK\a
_diffrn_radiation_wavelength 0.71073
_diffrn_reflns_av_R_equivalents 0.0865
_diffrn_reflns_av_unetI/netI 0.1173
_diffrn_reflns_laue_measured_fraction_full 0.988
_diffrn_reflns_laue_measured_fraction_max 0.988
_diffrn_reflns_limit_h_max 32
_diffrn_reflns_limit_h_min -32
_diffrn_reflns_limit_k_max 35
_diffrn_reflns_limit_k_min -32
_diffrn_reflns_limit_l_max 39
_diffrn_reflns_limit_l_min -24
_diffrn_reflns_number 90588
_diffrn_reflns_point_group_measured_fraction_full 0.988
_diffrn_reflns_point_group_measured_fraction_max 0.988
_diffrn_reflns_theta_full 25.242
_diffrn_reflns_theta_max 25.252
_diffrn_reflns_theta_min 1.186
_exptl_absorpt_coefficient_mu 2.841
_exptl_absorpt_correction_T_max 0.8009
_exptl_absorpt_correction_T_min 0.6235
_exptl_absorpt_correction_type integration
_exptl_absorpt_process_details numerical
_exptl_crystal_colour yellow
_exptl_crystal_density_diffrn 1.565
_exptl_crystal_description prism
_exptl_crystal_F_000 12464
_exptl_crystal_size_max 0.196
_exptl_crystal_size_mid 0.151
_exptl_crystal_size_min 0.113
_refine_diff_density_max 1.740
_refine_diff_density_min -0.578
_refine_diff_density_rms 0.106
_refine_ls_extinction_method none
_refine_ls_goodness_of_fit_ref 0.868
_refine_ls_hydrogen_treatment mixed
_refine_ls_matrix_type full
_refine_ls_number_parameters 1599
_refine_ls_number_reflns 23834
_refine_ls_number_restraints 3
_refine_ls_restrained_S_all 0.868
_refine_ls_R_factor_all 0.1080
_refine_ls_R_factor_gt 0.0469
_refine_ls_shift/su_max 0.002
_refine_ls_shift/su_mean 0.000
_refine_ls_structure_factor_coef Fsqd
_refine_ls_weighting_details
;
 w=1/[\s^2^(Fo^2^)+(0.0283P)^2^]
 where P=(Fo^2^+2Fc^2^)/3
;
_refine_ls_weighting_scheme calc
_refine_ls_wR_factor_gt 0.0746
_refine_ls_wR_factor_ref 0.0870
_reflns_Friedel_coverage 0.000
_reflns_number_gt 13704
_reflns_number_total 23834
_reflns_threshold_expression 'I > 2\s(I)'
_cod_data_source_file ic5b00899_si_003.cif
_cod_data_source_block 2
_cod_depositor_comments 'Adding full bibliography for 4344028--4344031.cif.'
_cod_original_cell_volume 26662(9)
_cod_database_code 4344030
_shelxl_version_number 2013-2
_shelx_space_group_comment
;
The symmetry employed for this shelxl refinement is uniquely defined
by the following loop, which should always be used as a source of
symmetry information in preference to the above space-group names.
They are only intended as comments.
;
_olex2_refinement_description
;
1. Fixed Uiso
 At 1.2 times of:
  All C(H) groups, All C(H,H) groups
 At 1.5 times of:
  All C(H,H,H) groups, All O(H) groups
2. Restrained distances
 O21-H21
 0.87 with sigma of 0.01
 C134-H21
 1.913111 with sigma of 0.02
 Dy1-H21
 2.85712 with sigma of 0.02
3. Others
 Fixed Sof: O22A(0.5) O22B(0.5) C1XA(0.5) H1XA(0.5) C2EA(0.5) H2EA(0.5)
 C36A(0.5) H36A(0.5) H36B(0.5) H36C(0.5) C36B(0.5) H36D(0.5) H36E(0.5)
 H36F(0.5) C37A(0.5) H37A(0.5) H37B(0.5) H37C(0.5) C37B(0.5) H37D(0.5)
 H37E(0.5) H37F(0.5) C38A(0.5) H38A(0.5) H38B(0.5) H38C(0.5) C38B(0.5)
 H38D(0.5) H38E(0.5) H38F(0.5) C60A(0.5) H60A(0.5) H60B(0.5) H60C(0.5)
 C60B(0.5) H60D(0.5) H60E(0.5) H60F(0.5) C61A(0.5) H61A(0.5) H61B(0.5)
 H61C(0.5) C61B(0.5) H61D(0.5) H61E(0.5) H61F(0.5) C62A(0.5) H62A(0.5)
 H62B(0.5) H62C(0.5) C62B(0.5) H62D(0.5) H62E(0.5) H62F(0.5) H68A(0.5) H68(0.5)
 C69(0.5) H69(0.5) C70(0.5) H70(0.5) H71(0.5) H71A(0.5) C88A(0.5) H88A(0.5)
 C88B(0.5) H88B(0.5) C89A(0.5) H89A(0.5) C89B(0.5) H89B(0.5) C90A(0.5)
 H90A(0.5) C90B(0.5) H90B(0.5) C91A(0.5) H91A(0.5) C91B(0.5) H91B(0.5)
 C92A(0.5) H92A(0.5) C92B(0.5) H92B(0.5) H98A(0.5) H98(0.5) C99A(0.5) H99A(0.5)
 C99B(0.5) H99B(0.5) H10A(0.5) H100(0.5) C103(0.5) H103(0.5) C104(0.5)
 H104(0.5) C105(0.5) H105(0.5) C106(0.5) H106(0.5) C107(0.5) H107(0.5)
 C108(0.5) C135(0.5) H13J(0.5) H13K(0.5) H13L(0.5) C203(0.5) H203(0.5)
 C204(0.5) H204(0.5) C205(0.5) H205(0.5) C206(0.5) H206(0.5) C207(0.5)
 H207(0.5) C208(0.5) C235(0.5) H23B(0.5) H23C(0.5) H23D(0.5) O26A(0.5)
 C239(0.5) O27A(0.5) C140(0.5) O26B(0.5) C139(0.5) O27B(0.5) C240(0.5)
4.a Aromatic/amide H refined with riding coordinates:
 C1XA(H1XA), C2(H2), C2EA(H2EA), C3(H3), C4(H4), C5(H5), C7(H7), C9(H9),
 C15(H15), C18(H18), C20(H20A), C21(H21A), C22(H22), C23(H23A), C26(H26),
 C27(H27), C28(H28), C29(H29), C31(H31), C33(H33), C39(H39), C42(H42), C44(H44),
  C45(H45), C46(H46), C47(H47), C50(H50), C51(H51), C52(H52), C53(H53),
 C55(H55), C57(H57), C63(H63), C66(H66), C68(H68A), C68(H68), C69(H69),
 C70(H70), C71(H71), C71(H71A), C73(H73), C74(H74), C75(H75), C76(H76),
 C77(H77), C80(H80), C83(H83), C84(H84), C85(H85), C86(H86), C87(H87),
 C88A(H88A), C88B(H88B), C89A(H89A), C89B(H89B), C90A(H90A), C90B(H90B),
 C91A(H91A), C91B(H91B), C92A(H92A), C92B(H92B), C95(H95), C98(H98A), C98(H98),
 C99A(H99A), C99B(H99B), C100(H10A), C100(H100), C101(H101), C102(H102),
 C103(H103), C104(H104), C105(H105), C106(H106), C107(H107), C110(H110),
 C113(H113), C114(H114), C115(H115), C116(H116), C117(H117), C118(H118),
 C119(H119), C120(H120), C121(H121), C122(H122), C125(H125), C128(H128),
 C129(H129), C130(H130), C131(H131), C132(H132), C203(H203), C204(H204),
 C205(H205), C206(H206), C207(H207)
4.b Idealised Me refined as rotating group:
 C12(H12A,H12B,H12C), C13(H13A,H13B,H13C), C14(H14A,H14B,H14C), C36A(H36A,H36B,
 H36C), C36B(H36D,H36E,H36F), C37A(H37A,H37B,H37C), C37B(H37D,H37E,H37F),
 C38A(H38A,H38B,H38C), C38B(H38D,H38E,H38F), C60A(H60A,H60B,H60C), C60B(H60D,
 H60E,H60F), C61A(H61A,H61B,H61C), C61B(H61D,H61E,H61F), C62A(H62A,H62B,H62C),
 C62B(H62D,H62E,H62F), C133(H13D,H13E,H13F), C134(H13G,H13H,H13I), C135(H13J,
 H13K,H13L), C136(H13M,H13N,H13O), C235(H23B,H23C,H23D), C138(H13P,H13Q,H13R),
 C137(H13S,H13T,H13U)
4.c Idealised tetrahedral OH refined with riding coordinates:
 O24(H24)
4.d Idealised tetrahedral OH refined as rotating group:
 O25(H25)
;
_olex2_submission_special_instructions 'No special instructions were received'

loop_
_space_group_symop_operation_xyz
'x, y, z'
'-x+1/2, -y, z+1/2'
'x+1/2, -y+1/2, -z'
'-x, y+1/2, -z+1/2'
'-x, -y, -z'
'x-1/2, y, -z-1/2'
'-x-1/2, y-1/2, z'
'x, -y-1/2, z-1/2'

loop_
_atom_site_label
_atom_site_type_symbol
_atom_site_fract_x
_atom_site_fract_y
_atom_site_fract_z
_atom_site_U_iso_or_equiv
_atom_site_adp_type
_atom_site_occupancy
_atom_site_site_symmetry_order
_atom_site_calc_flag
_atom_site_refinement_flags_posn
_atom_site_refinement_flags_occupancy
_atom_site_disorder_assembly
_atom_site_disorder_group
Dy1 Dy 0.58267(2) 0.70591(2) 0.57588(2) 0.03743(10) Uani 1 1 d D . . .
Dy2 Dy 0.53905(2) 0.76503(2) 0.69626(2) 0.03665(9) Uani 1 1 d . . . .
Dy3 Dy 0.61360(2) 0.85626(2) 0.72429(2) 0.03686(10) Uani 1 1 d . . . .
Dy4 Dy 0.63249(2) 0.84486(2) 0.60915(2) 0.03427(9) Uani 1 1 d . . . .
Dy5 Dy 0.61775(2) 0.79013(2) 0.50534(2) 0.03800(10) Uani 1 1 d . . . .
O1 O 0.59185(15) 0.78516(16) 0.57613(16) 0.0330(12) Uani 1 1 d . . . .
O2 O 0.60660(16) 0.80400(16) 0.66773(16) 0.0343(13) Uani 1 1 d . . . .
O3 O 0.54499(18) 0.70897(18) 0.64268(17) 0.0420(13) Uani 1 1 d . . . .
O4 O 0.55355(16) 0.73792(19) 0.51322(17) 0.0413(14) Uani 1 1 d . . . .
O5 O 0.59841(17) 0.78268(17) 0.74831(17) 0.0419(14) Uani 1 1 d . . . .
O6 O 0.53089(16) 0.83749(17) 0.72037(18) 0.0425(14) Uani 1 1 d . . . .
O7 O 0.63725(17) 0.89193(18) 0.66523(18) 0.0406(14) Uani 1 1 d . . . .
O8 O 0.69117(16) 0.79030(18) 0.61676(17) 0.0397(13) Uani 1 1 d . . . .
O9 O 0.55158(16) 0.86665(17) 0.61021(18) 0.0409(14) Uani 1 1 d . . . .
O10 O 0.65927(16) 0.84458(18) 0.54179(17) 0.0390(13) Uani 1 1 d . . . .
O11 O 0.64432(16) 0.72077(17) 0.53017(19) 0.0450(15) Uani 1 1 d . . . .
O12 O 0.5605(2) 0.6486(2) 0.5279(2) 0.0599(18) Uani 1 1 d . . . .
O13 O 0.60174(19) 0.63377(19) 0.6006(2) 0.0486(16) Uani 1 1 d . . . .
O14 O 0.45786(18) 0.73934(19) 0.6915(2) 0.0521(16) Uani 1 1 d . . . .
O15 O 0.50822(19) 0.74160(19) 0.76072(18) 0.0457(15) Uani 1 1 d . . . .
O16 O 0.68939(18) 0.82412(18) 0.7215(2) 0.0470(15) Uani 1 1 d . . . .
O17 O 0.66702(18) 0.90859(19) 0.74954(19) 0.0469(15) Uani 1 1 d . . . .
O18 O 0.55001(17) 0.8360(2) 0.50883(18) 0.0447(15) Uani 1 1 d . . . .
O19 O 0.62838(18) 0.8455(2) 0.45708(18) 0.0490(14) Uani 1 1 d . . . .
O20 O 0.6186(2) 0.7525(2) 0.4424(2) 0.0580(18) Uani 1 1 d . . . .
H20 H 0.618(4) 0.726(3) 0.446(4) 0.087 Uiso 1 1 d R . . .
O21 O 0.65279(18) 0.71408(18) 0.61778(19) 0.0473(15) Uani 1 1 d D . . .
H21 H 0.667(2) 0.7403(11) 0.616(2) 0.071 Uiso 1 1 d DR . . .
O22A O 0.5946(7) 0.8631(6) 0.7948(6) 0.042(6) Uiso 0.5 1 d . P A 1
O22B O 0.5860(7) 0.8677(7) 0.7932(7) 0.051(7) Uiso 0.5 1 d . P A 2
O23 O 0.50195(19) 0.8041(2) 0.6410(2) 0.0457(17) Uani 1 1 d . . . .
H23 H 0.510(3) 0.826(3) 0.630(3) 0.069 Uiso 1 1 d R . . .
N1 N 0.4922(2) 0.7060(2) 0.5691(2) 0.0396(16) Uani 1 1 d . . . .
N2 N 0.5887(2) 0.6993(2) 0.7206(2) 0.0440(17) Uani 1 1 d . . . .
N3 N 0.5585(2) 0.9223(2) 0.7099(2) 0.0401(17) Uani 1 1 d . . . .
N4 N 0.7184(2) 0.8752(2) 0.6180(2) 0.0404(17) Uani 1 1 d . . . .
N5 N 0.6164(2) 0.9198(2) 0.5735(2) 0.0387(16) Uani 1 1 d . . . .
N6 N 0.7091(2) 0.7772(2) 0.4995(2) 0.0464(19) Uani 1 1 d . . . .
C1 C 0.5059(3) 0.7398(3) 0.5041(3) 0.044(2) Uani 1 1 d . . . .
C1XA C 0.7443(8) 0.6391(8) 0.5174(8) 0.063(7) Uiso 0.5 1 d . P B 1
H1XA H 0.7517 0.6095 0.5257 0.076 Uiso 0.5 1 calc R P B 1
C2 C 0.4883(3) 0.7554(3) 0.4671(3) 0.057(3) Uani 1 1 d . . . .
H2 H 0.5108 0.7639 0.4463 0.068 Uiso 1 1 calc R . . .
C2EA C 0.7768(7) 0.6655(7) 0.4996(8) 0.056(6) Uiso 0.5 1 d . P B 1
H2EA H 0.8090 0.6544 0.4955 0.068 Uiso 0.5 1 calc R P B 1
C3 C 0.4391(3) 0.7590(4) 0.4595(3) 0.070(3) Uani 1 1 d . . . .
H3 H 0.4280 0.7701 0.4338 0.083 Uiso 1 1 calc R . . .
C4 C 0.4060(3) 0.7463(4) 0.4892(3) 0.077(3) Uani 1 1 d . . . .
H4 H 0.3720 0.7497 0.4844 0.092 Uiso 1 1 calc R . . .
C5 C 0.4221(3) 0.7288(3) 0.5258(3) 0.054(3) Uani 1 1 d . . . .
H5 H 0.3993 0.7194 0.5460 0.065 Uiso 1 1 calc R . . .
C6 C 0.4717(3) 0.7247(3) 0.5330(3) 0.040(2) Uani 1 1 d . . . .
C7 C 0.4683(3) 0.6767(3) 0.5895(3) 0.041(2) Uani 1 1 d . . . .
H7 H 0.4367 0.6691 0.5797 0.049 Uiso 1 1 calc R . . .
C8 C 0.4852(3) 0.6541(3) 0.6259(3) 0.040(2) Uani 1 1 d . . . .
C9 C 0.4630(3) 0.6134(3) 0.6363(3) 0.051(2) Uani 1 1 d . . . .
H9 H 0.4374 0.6031 0.6191 0.061 Uiso 1 1 calc R . . .
C10 C 0.4752(3) 0.5875(3) 0.6691(3) 0.048(2) Uani 1 1 d . . . .
C11 C 0.4541(3) 0.5424(3) 0.6794(4) 0.062(3) Uani 1 1 d . . . .
C12 C 0.4950(4) 0.5076(3) 0.6743(4) 0.090(4) Uani 1 1 d . . . .
H12A H 0.5069 0.5082 0.6459 0.134 Uiso 1 1 calc GR . . .
H12B H 0.4823 0.4778 0.6807 0.134 Uiso 1 1 calc GR . . .
H12C H 0.5219 0.5147 0.6930 0.134 Uiso 1 1 calc GR . . .
C13 C 0.4351(4) 0.5401(4) 0.7231(4) 0.083(4) Uani 1 1 d . . . .
H13A H 0.4616 0.5474 0.7423 0.124 Uiso 1 1 calc GR . . .
H13B H 0.4231 0.5099 0.7288 0.124 Uiso 1 1 calc GR . . .
H13C H 0.4084 0.5615 0.7265 0.124 Uiso 1 1 calc GR . . .
C14 C 0.4129(4) 0.5305(3) 0.6493(4) 0.089(4) Uani 1 1 d . . . .
H14A H 0.3858 0.5515 0.6528 0.134 Uiso 1 1 calc GR . . .
H14B H 0.4015 0.5000 0.6547 0.134 Uiso 1 1 calc GR . . .
H14C H 0.4252 0.5324 0.6210 0.134 Uiso 1 1 calc GR . . .
C15 C 0.5119(3) 0.6053(3) 0.6947(3) 0.048(2) Uani 1 1 d . . . .
H15 H 0.5217 0.5886 0.7182 0.058 Uiso 1 1 calc R . . .
C16 C 0.5345(3) 0.6463(3) 0.6873(3) 0.044(2) Uani 1 1 d . . . .
C17 C 0.5223(3) 0.6710(3) 0.6513(3) 0.043(2) Uani 1 1 d . . . .
C18 C 0.5715(3) 0.6599(3) 0.7167(3) 0.048(2) Uani 1 1 d . . . .
H18 H 0.5839 0.6376 0.7346 0.057 Uiso 1 1 calc R . . .
C19 C 0.6254(3) 0.7081(3) 0.7502(3) 0.047(2) Uani 1 1 d . . . .
C20 C 0.6575(3) 0.6761(3) 0.7653(3) 0.057(3) Uani 1 1 d . . . .
H20A H 0.6566 0.6464 0.7550 0.068 Uiso 1 1 calc R . . .
C21 C 0.6906(3) 0.6876(3) 0.7955(3) 0.062(3) Uani 1 1 d . . . .
H21A H 0.7121 0.6655 0.8062 0.075 Uiso 1 1 calc R . . .
C22 C 0.6927(3) 0.7300(3) 0.8102(3) 0.049(2) Uani 1 1 d . . . .
H22 H 0.7158 0.7372 0.8309 0.059 Uiso 1 1 calc R . . .
C23 C 0.6619(3) 0.7630(3) 0.7953(3) 0.045(2) Uani 1 1 d . . . .
H23A H 0.6640 0.7925 0.8059 0.054 Uiso 1 1 calc R . . .
C24 C 0.6276(3) 0.7526(3) 0.7646(3) 0.041(2) Uani 1 1 d . . . .
C25 C 0.4967(3) 0.8686(3) 0.7252(3) 0.043(2) Uani 1 1 d . . . .
C26 C 0.4486(3) 0.8564(3) 0.7345(3) 0.058(3) Uani 1 1 d . . . .
H26 H 0.4396 0.8258 0.7363 0.069 Uiso 1 1 calc R . . .
C27 C 0.4147(3) 0.8893(4) 0.7410(4) 0.087(4) Uani 1 1 d . . . .
H27 H 0.3822 0.8811 0.7477 0.105 Uiso 1 1 calc R . . .
C28 C 0.4264(3) 0.9342(3) 0.7381(4) 0.077(4) Uani 1 1 d . . . .
H28 H 0.4021 0.9563 0.7427 0.093 Uiso 1 1 calc R . . .
C29 C 0.4746(3) 0.9471(3) 0.7283(3) 0.059(3) Uani 1 1 d . . . .
H29 H 0.4833 0.9778 0.7264 0.071 Uiso 1 1 calc R . . .
C30 C 0.5090(3) 0.9137(3) 0.7217(3) 0.044(2) Uani 1 1 d . . . .
C31 C 0.5698(3) 0.9594(3) 0.6919(3) 0.043(2) Uani 1 1 d . . . .
H31 H 0.5454 0.9818 0.6897 0.051 Uiso 1 1 calc R . . .
C32 C 0.6177(3) 0.9685(3) 0.6747(3) 0.038(2) Uani 1 1 d . . . .
C33 C 0.6293(3) 1.0126(3) 0.6663(3) 0.055(3) Uani 1 1 d . . . .
H33 H 0.6060 1.0349 0.6730 0.066 Uiso 1 1 calc R . . .
C34 C 0.6738(3) 1.0263(3) 0.6485(3) 0.057(3) Uani 1 1 d . . . .
C35 C 0.6844(4) 1.0756(3) 0.6342(5) 0.090(5) Uani 1 1 d . . . .
C36A C 0.7387(10) 1.0872(10) 0.6561(12) 0.127(11) Uiso 0.5 1 d . P C 1
H36A H 0.7433 1.0682 0.6803 0.191 Uiso 0.5 1 calc GR P C 1
H36B H 0.7394 1.1187 0.6644 0.191 Uiso 0.5 1 calc GR P C 1
H36C H 0.7650 1.0815 0.6363 0.191 Uiso 0.5 1 calc GR P C 1
C36B C 0.7365(6) 1.0817(7) 0.6184(7) 0.061(5) Uiso 0.5 1 d . P C 2
H36D H 0.7597 1.0755 0.6407 0.091 Uiso 0.5 1 calc GR P C 2
H36E H 0.7409 1.1125 0.6089 0.091 Uiso 0.5 1 calc GR P C 2
H36F H 0.7424 1.0610 0.5956 0.091 Uiso 0.5 1 calc GR P C 2
C37A C 0.6548(9) 1.1083(9) 0.6661(9) 0.080(7) Uiso 0.5 1 d . P C 1
H37A H 0.6196 1.1031 0.6634 0.121 Uiso 0.5 1 calc GR P C 1
H37B H 0.6621 1.1396 0.6596 0.121 Uiso 0.5 1 calc GR P C 1
H37C H 0.6650 1.1019 0.6943 0.121 Uiso 0.5 1 calc GR P C 1
C37B C 0.6813(12) 1.1054(12) 0.6686(11) 0.119(12) Uiso 0.5 1 d . P C 2
H37D H 0.6475 1.1068 0.6782 0.178 Uiso 0.5 1 calc GR P C 2
H37E H 0.6920 1.1353 0.6602 0.178 Uiso 0.5 1 calc GR P C 2
H37F H 0.7024 1.0944 0.6908 0.178 Uiso 0.5 1 calc GR P C 2
C38A C 0.6610(10) 1.0831(9) 0.5910(9) 0.077(8) Uiso 0.5 1 d . P C 1
H38A H 0.6775 1.0641 0.5707 0.115 Uiso 0.5 1 calc GR P C 1
H38B H 0.6645 1.1145 0.5831 0.115 Uiso 0.5 1 calc GR P C 1
H38C H 0.6262 1.0753 0.5921 0.115 Uiso 0.5 1 calc GR P C 1
C38B C 0.6470(12) 1.0912(12) 0.6059(13) 0.119(12) Uiso 0.5 1 d . P C 2
H38D H 0.6529 1.0784 0.5786 0.179 Uiso 0.5 1 calc GR P C 2
H38E H 0.6481 1.1238 0.6043 0.179 Uiso 0.5 1 calc GR P C 2
H38F H 0.6148 1.0817 0.6158 0.179 Uiso 0.5 1 calc GR P C 2
C39 C 0.7059(3) 0.9920(3) 0.6386(3) 0.059(3) Uani 1 1 d . . . .
H39 H 0.7370 0.9998 0.6278 0.071 Uiso 1 1 calc R . . .
C40 C 0.6952(3) 0.9467(3) 0.6435(3) 0.044(2) Uani 1 1 d . . . .
C41 C 0.6501(3) 0.9345(3) 0.6616(3) 0.039(2) Uani 1 1 d . . . .
C42 C 0.7299(3) 0.9137(3) 0.6302(3) 0.045(2) Uani 1 1 d . . . .
H42 H 0.7635 0.9215 0.6306 0.054 Uiso 1 1 calc R . . .
C43 C 0.7549(2) 0.8424(3) 0.6069(3) 0.048(2) Uani 1 1 d . . . .
C44 C 0.8033(3) 0.8517(3) 0.5968(3) 0.059(3) Uani 1 1 d . . . .
H44 H 0.8144 0.8818 0.5957 0.071 Uiso 1 1 calc R . . .
C45 C 0.8351(3) 0.8171(4) 0.5884(4) 0.074(3) Uani 1 1 d . . . .
H45 H 0.8682 0.8234 0.5818 0.089 Uiso 1 1 calc R . . .
C46 C 0.8190(3) 0.7738(4) 0.5898(3) 0.066(3) Uani 1 1 d . . . .
H46 H 0.8412 0.7501 0.5845 0.079 Uiso 1 1 calc R . . .
C47 C 0.7711(3) 0.7643(3) 0.5986(3) 0.051(2) Uani 1 1 d . . . .
H47 H 0.7604 0.7341 0.5985 0.061 Uiso 1 1 calc R . . .
C48 C 0.7376(3) 0.7984(3) 0.6077(3) 0.044(2) Uani 1 1 d . . . .
C49 C 0.5390(3) 0.9091(3) 0.6051(3) 0.043(2) Uani 1 1 d . . . .
C50 C 0.4925(3) 0.9255(3) 0.6177(3) 0.048(2) Uani 1 1 d . . . .
H50 H 0.4694 0.9057 0.6298 0.057 Uiso 1 1 calc R . . .
C51 C 0.4812(3) 0.9696(3) 0.6126(3) 0.056(3) Uani 1 1 d . . . .
H51 H 0.4503 0.9804 0.6214 0.068 Uiso 1 1 calc R . . .
C52 C 0.5143(3) 0.9987(3) 0.5946(3) 0.060(3) Uani 1 1 d . . . .
H52 H 0.5060 1.0293 0.5914 0.073 Uiso 1 1 calc R . . .
C53 C 0.5586(3) 0.9836(3) 0.5816(3) 0.050(2) Uani 1 1 d . . . .
H53 H 0.5810 1.0039 0.5693 0.059 Uiso 1 1 calc R . . .
C54 C 0.5716(3) 0.9389(3) 0.5860(3) 0.044(2) Uani 1 1 d . . . .
C55 C 0.6448(3) 0.9385(3) 0.5479(3) 0.047(2) Uani 1 1 d . . . .
H55 H 0.6367 0.9679 0.5393 0.056 Uiso 1 1 calc R . . .
C56 C 0.6886(3) 0.9185(3) 0.5307(3) 0.043(2) Uani 1 1 d . . . .
C57 C 0.7264(3) 0.9462(3) 0.5163(3) 0.061(3) Uani 1 1 d . . . .
H57 H 0.7227 0.9777 0.5186 0.073 Uiso 1 1 calc R . . .
C58 C 0.7685(3) 0.9297(4) 0.4992(3) 0.060(3) Uani 1 1 d . . . .
C59 C 0.8119(4) 0.9602(4) 0.4869(4) 0.079(4) Uani 1 1 d . . . .
C60A C 0.8055(7) 1.0065(7) 0.4994(8) 0.058(5) Uiso 0.5 1 d . P D 1
H60A H 0.7785 1.0198 0.4839 0.087 Uiso 0.5 1 calc GR P D 1
H60B H 0.8356 1.0232 0.4939 0.087 Uiso 0.5 1 calc GR P D 1
H60C H 0.7981 1.0078 0.5288 0.087 Uiso 0.5 1 calc GR P D 1
C60B C 0.7923(11) 1.0069(11) 0.4740(13) 0.129(12) Uiso 0.5 1 d . P D 2
H60D H 0.7684 1.0033 0.4517 0.193 Uiso 0.5 1 calc GR P D 2
H60E H 0.8195 1.0255 0.4644 0.193 Uiso 0.5 1 calc GR P D 2
H60F H 0.7766 1.0213 0.4976 0.193 Uiso 0.5 1 calc GR P D 2
C61A C 0.8585(6) 0.9424(6) 0.5107(6) 0.050(4) Uiso 0.5 1 d . P D 1
H61A H 0.8508 0.9395 0.5400 0.075 Uiso 0.5 1 calc GR P D 1
H61B H 0.8855 0.9635 0.5072 0.075 Uiso 0.5 1 calc GR P D 1
H61C H 0.8680 0.9132 0.4997 0.075 Uiso 0.5 1 calc GR P D 1
C61B C 0.8348(14) 0.9750(13) 0.5284(14) 0.172(15) Uiso 0.5 1 d . P D 2
H61D H 0.8087 0.9818 0.5480 0.257 Uiso 0.5 1 calc GR P D 2
H61E H 0.8548 1.0017 0.5241 0.257 Uiso 0.5 1 calc GR P D 2
H61F H 0.8552 0.9508 0.5393 0.257 Uiso 0.5 1 calc GR P D 2
C62A C 0.8195(9) 0.9567(8) 0.4391(8) 0.066(6) Uiso 0.5 1 d . P D 1
H62A H 0.8304 0.9265 0.4320 0.099 Uiso 0.5 1 calc GR P D 1
H62B H 0.8442 0.9784 0.4304 0.099 Uiso 0.5 1 calc GR P D 1
H62C H 0.7886 0.9631 0.4251 0.099 Uiso 0.5 1 calc GR P D 1
C62B C 0.8368(12) 0.9487(12) 0.4515(13) 0.123(13) Uiso 0.5 1 d . P D 2
H62D H 0.8536 0.9201 0.4557 0.185 Uiso 0.5 1 calc GR P D 2
H62E H 0.8608 0.9719 0.4451 0.185 Uiso 0.5 1 calc GR P D 2
H62F H 0.8136 0.9459 0.4287 0.185 Uiso 0.5 1 calc GR P D 2
C63 C 0.7710(3) 0.8841(4) 0.4938(3) 0.061(3) Uani 1 1 d . . . .
H63 H 0.7995 0.8720 0.4814 0.073 Uiso 1 1 calc R . . .
C64 C 0.7343(3) 0.8551(3) 0.5053(3) 0.045(2) Uani 1 1 d . . . .
C65 C 0.6931(3) 0.8715(3) 0.5260(3) 0.044(2) Uani 1 1 d . . . .
C66 C 0.7427(3) 0.8082(3) 0.5008(3) 0.052(3) Uani 1 1 d . . . .
H66 H 0.7757 0.7987 0.4986 0.063 Uiso 1 1 calc R . . .
C67 C 0.7217(3) 0.7318(3) 0.5000(3) 0.053(3) Uani 1 1 d . . . .
C68 C 0.7650(3) 0.7134(4) 0.4852(4) 0.082(4) Uani 1 1 d . . . .
H68A H 0.7909 0.7331 0.4782 0.098 Uiso 0.5 1 calc R P B 2
H68 H 0.7860 0.7294 0.4672 0.098 Uiso 0.5 1 calc R P B 1
C69 C 0.7721(8) 0.6696(8) 0.4802(9) 0.063(7) Uiso 0.5 1 d . P B 2
H69 H 0.7983 0.6580 0.4643 0.075 Uiso 0.5 1 calc R P B 2
C70 C 0.7387(8) 0.6422(8) 0.4996(8) 0.062(7) Uiso 0.5 1 d . P B 2
H70 H 0.7432 0.6108 0.4975 0.074 Uiso 0.5 1 calc R P B 2
C71 C 0.6973(3) 0.6584(3) 0.5230(4) 0.070(3) Uani 1 1 d . . . .
H71 H 0.6713 0.6392 0.5309 0.085 Uiso 0.5 1 calc R P B 1
H71A H 0.6788 0.6397 0.5406 0.085 Uiso 0.5 1 calc R P B 2
C72 C 0.6867(3) 0.7032(3) 0.5177(3) 0.051(2) Uani 1 1 d . . . .
C73 C 0.6304(4) 0.5708(4) 0.6605(4) 0.074(3) Uani 1 1 d . . . .
H73 H 0.6275 0.6011 0.6687 0.089 Uiso 1 1 calc R . . .
C74 C 0.6493(4) 0.5423(4) 0.6864(4) 0.089(4) Uani 1 1 d . . . .
H74 H 0.6594 0.5518 0.7129 0.107 Uiso 1 1 calc R . . .
C75 C 0.6545(4) 0.4968(4) 0.6744(5) 0.089(4) Uani 1 1 d . . . .
H75 H 0.6691 0.4761 0.6927 0.107 Uiso 1 1 calc R . . .
C76 C 0.6394(4) 0.4831(4) 0.6381(5) 0.091(4) Uani 1 1 d . . . .
H76 H 0.6411 0.4526 0.6302 0.109 Uiso 1 1 calc R . . .
C77 C 0.6205(4) 0.5165(4) 0.6117(4) 0.091(4) Uani 1 1 d . . . .
H77 H 0.6116 0.5075 0.5847 0.109 Uiso 1 1 calc R . . .
C78 C 0.6141(3) 0.5587(3) 0.6211(4) 0.068(3) Uani 1 1 d . . . .
C79 C 0.5932(3) 0.5958(4) 0.5913(4) 0.064(3) Uani 1 1 d . . . .
C80 C 0.5680(3) 0.5788(3) 0.5592(3) 0.063(3) Uani 1 1 d . . . .
H80 H 0.5619 0.5476 0.5572 0.076 Uiso 1 1 calc R . . .
C81 C 0.5506(3) 0.6090(4) 0.5283(4) 0.061(3) Uani 1 1 d . . . .
C82 C 0.5219(4) 0.5909(4) 0.4917(4) 0.073(3) Uani 1 1 d . . . .
C83 C 0.5294(5) 0.5474(4) 0.4778(4) 0.097(4) Uani 1 1 d . . . .
H83 H 0.5510 0.5279 0.4919 0.116 Uiso 1 1 calc R . . .
C84 C 0.5045(6) 0.5333(5) 0.4429(5) 0.123(6) Uani 1 1 d . . . .
H84 H 0.5081 0.5039 0.4323 0.148 Uiso 1 1 calc R . . .
C85 C 0.4721(5) 0.5665(6) 0.4232(5) 0.107(5) Uani 1 1 d . . . .
H85 H 0.4563 0.5579 0.3984 0.129 Uiso 1 1 calc R . . .
C86 C 0.4640(4) 0.6036(4) 0.4358(4) 0.076(3) Uani 1 1 d . . . .
H86 H 0.4417 0.6226 0.4219 0.092 Uiso 1 1 calc R . . .
C87 C 0.4880(4) 0.6182(4) 0.4717(4) 0.069(3) Uani 1 1 d . . . .
H87 H 0.4810 0.6471 0.4824 0.083 Uiso 1 1 calc R . . .
C88A C 0.3736(10) 0.7088(10) 0.6499(10) 0.096(9) Uiso 0.5 1 d . P E 1
H88A H 0.3948 0.7305 0.6382 0.115 Uiso 0.5 1 calc R P E 1
C88B C 0.3656(6) 0.7276(7) 0.6583(6) 0.043(5) Uiso 0.5 1 d . P E 2
H88B H 0.3794 0.7566 0.6559 0.052 Uiso 0.5 1 calc R P E 2
C89A C 0.3333(7) 0.6973(7) 0.6246(7) 0.060(6) Uiso 0.5 1 d . P E 1
H89A H 0.3241 0.7120 0.5999 0.071 Uiso 0.5 1 calc R P E 1
C89B C 0.3258(6) 0.7161(7) 0.6358(7) 0.047(5) Uiso 0.5 1 d . P E 2
H89B H 0.3115 0.7374 0.6178 0.056 Uiso 0.5 1 calc R P E 2
C90A C 0.3104(14) 0.6620(11) 0.6415(13) 0.085(13) Uiso 0.5 1 d . P E 1
H90A H 0.2778 0.6557 0.6333 0.102 Uiso 0.5 1 calc R P E 1
C90B C 0.3063(10) 0.6746(10) 0.6385(10) 0.062(9) Uiso 0.5 1 d . P E 2
H90B H 0.2866 0.6623 0.6172 0.074 Uiso 0.5 1 calc R P E 2
C91A C 0.3285(7) 0.6394(7) 0.6653(8) 0.049(5) Uiso 0.5 1 d . P E 1
H91A H 0.3177 0.6094 0.6683 0.059 Uiso 0.5 1 calc R P E 1
C91B C 0.3192(9) 0.6457(9) 0.6821(9) 0.076(8) Uiso 0.5 1 d . P E 2
H91B H 0.3006 0.6201 0.6897 0.091 Uiso 0.5 1 calc R P E 2
C92A C 0.3661(6) 0.6553(6) 0.6900(6) 0.037(4) Uiso 0.5 1 d . P E 1
H92A H 0.3779 0.6363 0.7113 0.044 Uiso 0.5 1 calc R P E 1
C92B C 0.3535(12) 0.6590(11) 0.7040(13) 0.119(13) Uiso 0.5 1 d . P E 2
H92B H 0.3589 0.6473 0.7308 0.142 Uiso 0.5 1 calc R P E 2
C93 C 0.3867(3) 0.6951(3) 0.6859(3) 0.055(2) Uani 1 1 d . . . .
C94 C 0.4328(3) 0.7106(3) 0.7090(3) 0.055(2) Uani 1 1 d . . . .
C95 C 0.4420(3) 0.6939(3) 0.7482(3) 0.052(2) Uani 1 1 d . . . .
H95 H 0.4223 0.6706 0.7592 0.062 Uiso 1 1 calc R . . .
C96 C 0.4800(3) 0.7112(3) 0.7712(3) 0.055(2) Uani 1 1 d . . . .
C97 C 0.4883(3) 0.6908(4) 0.8139(4) 0.067(3) Uani 1 1 d . . . .
C98 C 0.4505(4) 0.6734(4) 0.8376(4) 0.088(4) Uani 1 1 d . . . .
H98A H 0.4172 0.6775 0.8304 0.106 Uiso 0.5 1 calc R P F 2
H98 H 0.4209 0.6660 0.8240 0.106 Uiso 0.5 1 calc R P F 1
C99A C 0.4528(10) 0.6658(9) 0.8807(10) 0.088(9) Uiso 0.5 1 d . P G 1
H99A H 0.4264 0.6668 0.8996 0.106 Uiso 0.5 1 calc R P G 1
C99B C 0.4642(10) 0.6495(9) 0.8728(9) 0.076(8) Uiso 0.5 1 d . P G 2
H99B H 0.4424 0.6279 0.8838 0.091 Uiso 0.5 1 calc R P G 2
C100 C 0.5051(5) 0.6560(5) 0.8902(5) 0.125(6) Uani 1 1 d . . . .
H10A H 0.5087 0.6486 0.9184 0.150 Uiso 0.5 1 calc R P G 2
H100 H 0.5117 0.6362 0.9124 0.150 Uiso 0.5 1 calc R P G 1
C101 C 0.5436(5) 0.6730(5) 0.8696(4) 0.101(4) Uani 1 1 d . . . .
H101 H 0.5755 0.6732 0.8811 0.121 Uiso 1 1 calc R . . .
C102 C 0.5345(4) 0.6904(4) 0.8308(4) 0.080(3) Uani 1 1 d . . . .
H102 H 0.5609 0.7023 0.8153 0.096 Uiso 1 1 calc R . . .
C103 C 0.7673(8) 0.7656(10) 0.7198(7) 0.058(6) Uiso 0.5 1 d . P H 1
H103 H 0.7380 0.7567 0.7331 0.069 Uiso 0.5 1 calc R P H 1
C104 C 0.8009(12) 0.7321(10) 0.7101(9) 0.086(9) Uiso 0.5 1 d . P H 1
H104 H 0.7927 0.7013 0.7119 0.104 Uiso 0.5 1 calc R P H 1
C105 C 0.8443(9) 0.7452(11) 0.6983(8) 0.068(7) Uiso 0.5 1 d . P H 1
H105 H 0.8698 0.7238 0.6957 0.082 Uiso 0.5 1 calc R P H 1
C106 C 0.8542(8) 0.7906(9) 0.6892(9) 0.077(8) Uiso 0.5 1 d . P H 1
H106 H 0.8854 0.7979 0.6783 0.093 Uiso 0.5 1 calc R P H 1
C107 C 0.8205(7) 0.8257(8) 0.6953(8) 0.064(6) Uiso 0.5 1 d . P H 1
H107 H 0.8282 0.8560 0.6894 0.077 Uiso 0.5 1 calc R P H 1
C108 C 0.7733(7) 0.8121(8) 0.7114(7) 0.046(7) Uiso 0.5 1 d . P H 1
C109 C 0.7327(3) 0.8381(4) 0.7230(3) 0.055(3) Uani 1 1 d . . . .
C110 C 0.7456(3) 0.8817(4) 0.7326(3) 0.059(3) Uani 1 1 d . . . .
H110 H 0.7790 0.8899 0.7298 0.071 Uiso 1 1 calc R . . .
C111 C 0.7135(3) 0.9140(3) 0.7460(3) 0.048(2) Uani 1 1 d . . . .
C112 C 0.7323(3) 0.9592(4) 0.7580(3) 0.058(3) Uani 1 1 d . . . .
C113 C 0.7800(4) 0.9652(5) 0.7706(4) 0.097(4) Uani 1 1 d . . . .
H113 H 0.8016 0.9404 0.7725 0.116 Uiso 1 1 calc R . . .
C114 C 0.7963(5) 1.0089(6) 0.7809(5) 0.125(6) Uani 1 1 d . . . .
H114 H 0.8289 1.0138 0.7898 0.150 Uiso 1 1 calc R . . .
C115 C 0.7633(6) 1.0453(5) 0.7776(5) 0.105(5) Uani 1 1 d . . . .
H115 H 0.7744 1.0750 0.7817 0.126 Uiso 1 1 calc R . . .
C116 C 0.7171(5) 1.0374(5) 0.7687(5) 0.105(5) Uani 1 1 d . . . .
H116 H 0.6942 1.0613 0.7691 0.126 Uiso 1 1 calc R . . .
C117 C 0.7015(4) 0.9939(4) 0.7587(4) 0.077(3) Uani 1 1 d . . . .
H117 H 0.6681 0.9890 0.7522 0.092 Uiso 1 1 calc R . . .
C118 C 0.4542(3) 0.8595(3) 0.5211(3) 0.058(3) Uani 1 1 d . . . .
H118 H 0.4636 0.8292 0.5243 0.070 Uiso 1 1 calc R . . .
C119 C 0.4078(3) 0.8724(4) 0.5306(4) 0.077(4) Uani 1 1 d . . . .
H119 H 0.3853 0.8509 0.5407 0.092 Uiso 1 1 calc R . . .
C120 C 0.3932(3) 0.9151(4) 0.5260(4) 0.079(3) Uani 1 1 d . . . .
H120 H 0.3607 0.9236 0.5325 0.094 Uiso 1 1 calc R . . .
C121 C 0.4255(3) 0.9456(4) 0.5121(3) 0.066(3) Uani 1 1 d . . . .
H121 H 0.4153 0.9758 0.5088 0.079 Uiso 1 1 calc R . . .
C122 C 0.4729(3) 0.9342(3) 0.5024(3) 0.051(2) Uani 1 1 d . . . .
H122 H 0.4950 0.9564 0.4928 0.061 Uiso 1 1 calc R . . .
C123 C 0.4882(3) 0.8909(3) 0.5065(3) 0.044(2) Uani 1 1 d . . . .
C124 C 0.5389(3) 0.8747(3) 0.4957(3) 0.047(2) Uani 1 1 d . . . .
C125 C 0.5692(3) 0.9006(3) 0.4712(3) 0.045(2) Uani 1 1 d . . . .
H125 H 0.5599 0.9308 0.4665 0.054 Uiso 1 1 calc R . . .
C126 C 0.6124(3) 0.8855(3) 0.4529(3) 0.046(2) Uani 1 1 d . . . .
C127 C 0.6421(3) 0.9164(3) 0.4278(3) 0.051(2) Uani 1 1 d . . . .
C128 C 0.6320(3) 0.9612(3) 0.4232(3) 0.063(3) Uani 1 1 d . . . .
H128 H 0.6036 0.9732 0.4357 0.076 Uiso 1 1 calc R . . .
C129 C 0.6623(4) 0.9889(4) 0.4009(4) 0.076(3) Uani 1 1 d . . . .
H129 H 0.6557 1.0200 0.3996 0.091 Uiso 1 1 calc R . . .
C130 C 0.7019(4) 0.9716(4) 0.3807(4) 0.089(4) Uani 1 1 d . . . .
H130 H 0.7221 0.9905 0.3646 0.107 Uiso 1 1 calc R . . .
C131 C 0.7121(4) 0.9269(4) 0.3839(4) 0.098(5) Uani 1 1 d . . . .
H131 H 0.7396 0.9148 0.3700 0.118 Uiso 1 1 calc R . . .
C132 C 0.6825(3) 0.8992(4) 0.4073(4) 0.075(3) Uani 1 1 d . . . .
H132 H 0.6899 0.8683 0.4093 0.090 Uiso 1 1 calc R . . .
C133 C 0.6471(4) 0.7554(4) 0.4055(3) 0.075(3) Uani 1 1 d . . . .
H13D H 0.6260 0.7502 0.3817 0.112 Uiso 1 1 calc GR . . .
H13E H 0.6729 0.7327 0.4062 0.112 Uiso 1 1 calc GR . . .
H13F H 0.6618 0.7852 0.4035 0.112 Uiso 1 1 calc GR . . .
C134 C 0.6796(3) 0.6866(3) 0.6457(3) 0.057(3) Uani 1 1 d D . . .
H13G H 0.6948 0.6619 0.6306 0.086 Uiso 1 1 calc GR . . .
H13H H 0.6574 0.6745 0.6666 0.086 Uiso 1 1 calc GR . . .
H13I H 0.7050 0.7045 0.6591 0.086 Uiso 1 1 calc GR . . .
C135 C 0.5992(10) 0.8982(9) 0.8221(10) 0.092(9) Uiso 0.5 1 d . P A 1
H13J H 0.6337 0.9021 0.8292 0.138 Uiso 0.5 1 calc GR P A 1
H13K H 0.5804 0.8917 0.8470 0.138 Uiso 0.5 1 calc GR P A 1
H13L H 0.5869 0.9256 0.8094 0.138 Uiso 0.5 1 calc GR P A 1
C136 C 0.4559(3) 0.8039(4) 0.6219(3) 0.072(3) Uani 1 1 d . . . .
H13M H 0.4574 0.8216 0.5966 0.108 Uiso 1 1 calc GR . . .
H13N H 0.4316 0.8168 0.6406 0.108 Uiso 1 1 calc GR . . .
H13O H 0.4468 0.7731 0.6153 0.108 Uiso 1 1 calc GR . . .
C203 C 0.7514(7) 0.7531(6) 0.7191(6) 0.039(5) Uiso 0.5 1 d . P H 2
H203 H 0.7177 0.7473 0.7233 0.047 Uiso 0.5 1 calc R P H 2
C204 C 0.7851(8) 0.7187(9) 0.7163(8) 0.071(8) Uiso 0.5 1 d . P H 2
H204 H 0.7744 0.6887 0.7192 0.085 Uiso 0.5 1 calc R P H 2
C205 C 0.8324(10) 0.7272(8) 0.7095(8) 0.070(7) Uiso 0.5 1 d . P H 2
H205 H 0.8545 0.7027 0.7102 0.084 Uiso 0.5 1 calc R P H 2
C206 C 0.8516(7) 0.7705(9) 0.7014(7) 0.046(5) Uiso 0.5 1 d . P H 2
H206 H 0.8844 0.7754 0.6929 0.055 Uiso 0.5 1 calc R P H 2
C207 C 0.8167(6) 0.8068(6) 0.7072(6) 0.043(5) Uiso 0.5 1 d . P H 2
H207 H 0.8267 0.8371 0.7053 0.051 Uiso 0.5 1 calc R P H 2
C208 C 0.7692(5) 0.7962(8) 0.7154(6) 0.026(4) Uiso 0.5 1 d . P H 2
C235 C 0.5768(7) 0.9034(6) 0.8151(7) 0.046(5) Uiso 0.5 1 d . P A 2
H23B H 0.5997 0.9272 0.8075 0.070 Uiso 0.5 1 calc GR P A 2
H23C H 0.5806 0.8964 0.8443 0.070 Uiso 0.5 1 calc GR P A 2
H23D H 0.5433 0.9134 0.8099 0.070 Uiso 0.5 1 calc GR P A 2
O24 O 0.5388(2) 0.8007(2) 0.8249(2) 0.081(2) Uiso 1 1 d . . . .
H24 H 0.5306 0.7865 0.8037 0.122 Uiso 1 1 calc R . . .
C138 C 0.4996(4) 0.8061(4) 0.8494(5) 0.101(4) Uiso 1 1 d . . . .
H13P H 0.4779 0.8288 0.8376 0.151 Uiso 1 1 calc GR . . .
H13Q H 0.5104 0.8157 0.8767 0.151 Uiso 1 1 calc GR . . .
H13R H 0.4820 0.7777 0.8517 0.151 Uiso 1 1 calc GR . . .
O25 O 0.5826(3) 0.6725(3) 0.4466(3) 0.087(2) Uani 1 1 d . . . .
H25 H 0.5777 0.6710 0.4720 0.130 Uiso 1 1 calc GR . . .
C137 C 0.6113(5) 0.6356(5) 0.4340(5) 0.128(6) Uani 1 1 d . . . .
H13S H 0.6230 0.6406 0.4059 0.192 Uiso 1 1 calc GR . . .
H13T H 0.5914 0.6083 0.4348 0.192 Uiso 1 1 calc GR . . .
H13U H 0.6393 0.6323 0.4525 0.192 Uiso 1 1 calc GR . . .
O26A O 0.4061(4) 1.0536(4) 0.7128(5) 0.065(4) Uiso 0.5 1 d . P I 1
C239 C 0.3949(11) 1.0871(10) 0.6902(11) 0.122(10) Uiso 0.5 1 d . P I 1
O27A O 0.2108(10) 0.9212(10) 0.6212(10) 0.196(11) Uiso 0.5 1 d . P J 1
C140 C 0.2373(14) 0.8808(15) 0.6350(14) 0.163(14) Uiso 0.5 1 d . P J 1
O26B O 0.4912(3) 1.0745(3) 0.6869(3) 0.038(3) Uiso 0.5 1 d . P K 2
C139 C 0.4319(8) 1.0680(7) 0.6782(8) 0.073(6) Uiso 0.5 1 d . P K 2
O27B O 0.3163(14) 0.8409(12) 0.6584(14) 0.259(16) Uiso 0.5 1 d . P L 2
C240 C 0.2652(18) 0.8459(17) 0.6411(16) 0.195(18) Uiso 0.5 1 d . P L 2

loop_
_atom_site_aniso_label
_atom_site_aniso_U_11
_atom_site_aniso_U_22
_atom_site_aniso_U_33
_atom_site_aniso_U_23
_atom_site_aniso_U_13
_atom_site_aniso_U_12
Dy1 0.03683(18) 0.0449(2) 0.0305(2) -0.0013(2) -0.00350(17) 0.00372(18)
Dy2 0.03765(18) 0.0449(2) 0.0274(2) 0.0003(2) -0.00203(17) 0.00182(17)
Dy3 0.03469(17) 0.0451(2) 0.0308(2) -0.00321(19) -0.00068(17) 0.00358(17)
Dy4 0.03024(16) 0.0437(2) 0.0289(2) -0.00057(19) 0.00068(16) 0.00261(16)
Dy5 0.03151(16) 0.0553(2) 0.0272(2) 0.0001(2) -0.00030(16) 0.00331(18)
O1 0.038(3) 0.038(3) 0.023(3) -0.003(3) -0.005(2) -0.001(2)
O2 0.034(3) 0.047(3) 0.022(3) -0.004(2) 0.004(2) 0.001(2)
O3 0.047(3) 0.050(3) 0.028(3) 0.003(3) -0.004(2) -0.002(3)
O4 0.032(3) 0.063(4) 0.029(4) -0.001(3) -0.005(2) 0.002(2)
O5 0.046(3) 0.047(3) 0.033(4) -0.001(3) -0.007(3) 0.005(3)
O6 0.035(3) 0.050(3) 0.043(4) 0.000(3) -0.002(3) 0.003(2)
O7 0.040(3) 0.047(3) 0.034(4) -0.004(3) 0.002(2) 0.001(3)
O8 0.034(3) 0.051(3) 0.034(4) 0.001(3) -0.001(2) 0.003(2)
O9 0.041(3) 0.037(3) 0.044(4) 0.004(3) 0.007(3) 0.008(2)
O10 0.036(3) 0.048(3) 0.033(4) 0.001(3) 0.001(2) -0.002(2)
O11 0.032(3) 0.056(4) 0.046(4) -0.006(3) 0.004(3) 0.008(2)
O12 0.070(4) 0.055(4) 0.055(5) -0.023(4) 0.008(3) -0.013(3)
O13 0.058(3) 0.036(3) 0.052(5) -0.006(3) -0.004(3) 0.005(3)
O14 0.038(3) 0.057(4) 0.061(5) 0.000(3) 0.005(3) -0.003(3)
O15 0.056(3) 0.051(4) 0.030(4) 0.005(3) 0.003(3) -0.004(3)
O16 0.037(3) 0.053(4) 0.052(4) -0.001(3) -0.002(3) 0.014(3)
O17 0.038(3) 0.062(4) 0.041(4) -0.007(3) -0.001(3) 0.004(3)
O18 0.035(3) 0.062(4) 0.037(4) 0.004(3) 0.001(2) 0.009(3)
O19 0.048(3) 0.065(4) 0.034(4) 0.006(3) -0.001(3) 0.007(3)
O20 0.061(3) 0.087(5) 0.026(4) -0.001(4) 0.007(3) -0.006(4)
O21 0.047(3) 0.046(3) 0.049(4) 0.001(3) -0.016(3) 0.003(3)
O23 0.035(3) 0.060(4) 0.042(4) 0.020(3) -0.007(3) -0.001(3)
N1 0.035(3) 0.050(4) 0.034(5) -0.001(4) -0.001(3) 0.000(3)
N2 0.049(4) 0.055(5) 0.027(4) 0.002(4) -0.005(3) 0.008(4)
N3 0.041(4) 0.040(4) 0.039(5) -0.003(3) 0.000(3) 0.006(3)
N4 0.037(3) 0.048(4) 0.036(5) 0.001(4) 0.000(3) 0.000(3)
N5 0.039(3) 0.043(4) 0.035(4) 0.001(3) -0.002(3) -0.001(3)
N6 0.037(3) 0.060(5) 0.042(5) -0.008(4) 0.003(3) 0.005(3)
C1 0.040(4) 0.056(6) 0.035(6) 0.001(5) -0.004(4) 0.002(4)
C2 0.043(5) 0.094(8) 0.033(6) 0.005(6) -0.008(4) -0.011(5)
C3 0.044(5) 0.121(9) 0.044(7) 0.027(7) -0.013(4) -0.011(5)
C4 0.037(5) 0.137(10) 0.056(8) 0.017(7) -0.011(5) -0.005(5)
C5 0.027(4) 0.106(8) 0.030(6) 0.009(5) -0.005(4) -0.005(4)
C6 0.037(4) 0.060(6) 0.024(5) -0.001(4) -0.003(4) 0.001(4)
C7 0.036(4) 0.059(6) 0.029(5) -0.008(4) -0.004(4) -0.004(4)
C8 0.049(4) 0.039(5) 0.033(5) -0.007(4) 0.002(4) -0.012(4)
C9 0.045(5) 0.060(6) 0.047(7) -0.008(5) -0.005(4) 0.002(4)
C10 0.047(5) 0.048(6) 0.050(7) 0.001(5) 0.001(4) 0.003(4)
C11 0.068(6) 0.050(6) 0.070(9) 0.012(5) -0.017(6) -0.011(5)
C12 0.109(9) 0.058(7) 0.102(12) 0.002(7) -0.022(8) 0.002(6)
C13 0.088(7) 0.076(8) 0.084(10) 0.031(7) 0.003(7) -0.019(6)
C14 0.111(9) 0.055(7) 0.103(12) 0.024(7) -0.031(8) -0.036(6)
C15 0.049(5) 0.050(5) 0.046(6) 0.009(5) 0.008(4) 0.010(4)
C16 0.045(4) 0.057(6) 0.030(5) -0.005(5) -0.001(4) 0.007(4)
C17 0.042(4) 0.045(5) 0.041(6) -0.003(5) 0.002(4) 0.009(4)
C18 0.050(5) 0.053(6) 0.041(6) 0.002(5) 0.006(4) 0.009(4)
C19 0.057(5) 0.054(5) 0.031(5) -0.006(5) -0.008(4) 0.014(5)
C20 0.059(5) 0.054(6) 0.057(8) -0.004(5) -0.007(5) 0.013(5)
C21 0.059(5) 0.071(7) 0.058(8) 0.002(6) -0.021(5) 0.012(5)
C22 0.051(5) 0.061(6) 0.036(6) -0.012(5) -0.011(4) 0.002(4)
C23 0.054(5) 0.050(5) 0.031(6) 0.002(4) -0.002(4) 0.013(4)
C24 0.036(4) 0.057(5) 0.030(5) -0.001(4) 0.001(3) 0.004(4)
C25 0.039(4) 0.049(6) 0.041(6) -0.009(5) 0.001(4) 0.010(4)
C26 0.041(5) 0.052(6) 0.080(9) 0.002(5) 0.022(4) -0.001(4)
C27 0.040(5) 0.079(8) 0.143(14) 0.000(8) 0.030(6) 0.011(5)
C28 0.052(6) 0.059(7) 0.121(12) 0.008(7) 0.022(6) 0.028(5)
C29 0.052(5) 0.056(6) 0.069(8) -0.010(5) 0.008(5) 0.011(4)
C30 0.039(4) 0.052(6) 0.042(6) -0.007(5) 0.003(4) 0.004(4)
C31 0.041(4) 0.043(5) 0.044(6) -0.010(5) -0.012(4) 0.008(4)
C32 0.038(4) 0.043(5) 0.034(5) -0.002(4) -0.010(4) -0.006(4)
C33 0.058(6) 0.039(5) 0.068(8) -0.003(5) -0.002(5) 0.004(4)
C34 0.056(5) 0.048(6) 0.067(8) 0.001(5) -0.015(5) -0.015(5)
C35 0.069(7) 0.046(6) 0.156(15) -0.022(8) 0.005(7) -0.006(5)
C39 0.044(5) 0.056(6) 0.077(9) -0.011(6) -0.003(5) -0.001(4)
C40 0.041(4) 0.045(5) 0.046(6) 0.003(5) -0.007(4) -0.003(4)
C41 0.046(5) 0.046(5) 0.026(5) -0.003(4) -0.005(4) -0.004(4)
C42 0.044(5) 0.054(6) 0.037(6) 0.004(5) 0.000(4) 0.001(4)
C43 0.030(4) 0.062(6) 0.052(6) -0.003(5) 0.000(4) 0.002(4)
C44 0.040(5) 0.064(6) 0.074(8) -0.012(6) 0.002(4) -0.008(4)
C45 0.035(5) 0.095(9) 0.093(10) -0.019(7) 0.013(5) 0.006(5)
C46 0.047(5) 0.085(8) 0.066(8) -0.021(6) 0.006(5) 0.010(5)
C47 0.043(5) 0.060(6) 0.051(7) -0.005(5) 0.008(4) 0.006(4)
C48 0.036(4) 0.066(6) 0.030(5) -0.003(5) 0.000(4) 0.006(4)
C49 0.050(5) 0.050(5) 0.029(5) 0.000(4) -0.012(4) 0.006(4)
C50 0.038(4) 0.056(6) 0.049(7) -0.002(5) -0.002(4) 0.010(4)
C51 0.061(5) 0.062(6) 0.046(7) -0.007(5) -0.003(5) 0.034(5)
C52 0.079(7) 0.044(6) 0.058(8) 0.012(5) -0.013(5) 0.018(5)
C53 0.052(5) 0.039(5) 0.057(7) 0.007(5) -0.009(5) 0.011(4)
C54 0.039(4) 0.054(6) 0.039(6) 0.003(4) -0.008(4) 0.006(4)
C55 0.057(5) 0.039(5) 0.044(7) 0.008(4) -0.006(5) -0.004(4)
C56 0.042(4) 0.049(6) 0.038(6) 0.008(4) 0.007(4) -0.008(4)
C57 0.076(6) 0.060(6) 0.046(7) 0.008(5) 0.002(5) -0.015(5)
C58 0.051(5) 0.072(7) 0.059(8) 0.003(6) 0.013(5) -0.014(5)
C59 0.080(7) 0.087(8) 0.069(9) -0.005(7) 0.028(6) -0.030(6)
C63 0.050(5) 0.086(8) 0.047(7) 0.001(6) 0.013(5) -0.007(5)
C64 0.036(4) 0.069(6) 0.031(5) -0.009(5) -0.002(4) -0.007(4)
C65 0.034(4) 0.060(6) 0.037(6) -0.002(5) 0.000(4) -0.002(4)
C66 0.035(4) 0.074(7) 0.047(7) 0.001(5) 0.013(4) 0.004(4)
C67 0.037(4) 0.056(6) 0.065(8) -0.010(5) 0.006(4) 0.007(4)
C68 0.050(5) 0.100(9) 0.096(10) -0.023(8) 0.030(6) 0.003(6)
C71 0.046(5) 0.061(7) 0.105(11) -0.007(7) 0.018(5) 0.013(5)
C72 0.043(5) 0.058(6) 0.054(7) -0.011(5) -0.006(4) 0.004(5)
C73 0.091(8) 0.077(7) 0.055(8) -0.004(6) -0.020(6) 0.020(6)
C74 0.099(8) 0.081(9) 0.086(11) 0.013(8) -0.014(7) 0.000(7)
C75 0.091(8) 0.093(10) 0.083(12) 0.001(8) -0.018(7) 0.031(7)
C76 0.087(8) 0.079(8) 0.107(13) -0.013(8) -0.028(8) 0.027(7)
C77 0.099(8) 0.081(8) 0.092(11) 0.000(8) -0.002(8) 0.031(7)
C78 0.064(6) 0.062(7) 0.079(10) 0.003(6) 0.005(6) 0.013(5)
C79 0.052(5) 0.078(8) 0.062(8) -0.011(6) 0.008(5) 0.018(5)
C80 0.081(7) 0.059(6) 0.051(8) -0.004(6) -0.015(6) 0.002(5)
C81 0.058(6) 0.069(7) 0.057(8) -0.006(6) 0.002(5) 0.009(5)
C82 0.092(7) 0.077(8) 0.051(8) -0.021(6) -0.006(6) 0.023(6)
C83 0.117(10) 0.093(9) 0.080(11) -0.031(8) -0.035(8) 0.027(8)
C84 0.158(13) 0.105(11) 0.106(14) -0.052(10) -0.051(11) 0.010(10)
C85 0.104(10) 0.143(14) 0.074(11) -0.014(11) -0.032(8) 0.011(10)
C86 0.075(7) 0.075(8) 0.079(10) 0.004(7) -0.006(7) 0.019(6)
C87 0.082(7) 0.068(7) 0.057(8) -0.023(6) -0.019(6) 0.018(6)
C93 0.050(5) 0.072(7) 0.044(6) 0.006(5) 0.003(4) 0.004(5)
C94 0.051(5) 0.063(6) 0.052(7) -0.008(6) 0.004(4) 0.005(5)
C95 0.052(5) 0.057(6) 0.047(7) 0.015(5) -0.013(5) -0.001(4)
C96 0.057(5) 0.061(6) 0.047(7) -0.008(6) 0.011(5) 0.001(5)
C97 0.059(6) 0.087(8) 0.056(8) 0.011(6) -0.003(5) -0.007(5)
C98 0.085(8) 0.128(10) 0.052(8) 0.038(8) -0.002(6) -0.015(7)
C100 0.126(11) 0.161(14) 0.088(12) 0.058(11) -0.028(10) -0.042(11)
C101 0.098(9) 0.130(11) 0.074(10) 0.049(9) -0.027(8) -0.012(8)
C102 0.064(6) 0.110(9) 0.066(9) 0.015(7) -0.014(6) -0.021(6)
C109 0.032(5) 0.090(8) 0.042(6) 0.001(6) -0.004(4) 0.011(5)
C110 0.035(5) 0.086(8) 0.057(8) -0.010(6) 0.003(4) -0.007(5)
C111 0.051(5) 0.068(6) 0.025(5) 0.000(5) -0.001(4) -0.011(5)
C112 0.063(6) 0.072(7) 0.039(7) -0.005(5) 0.001(5) -0.009(6)
C113 0.072(7) 0.125(11) 0.093(12) -0.041(9) 0.018(7) -0.022(7)
C114 0.077(9) 0.167(16) 0.131(16) -0.039(13) 0.030(9) -0.060(10)
C115 0.108(11) 0.101(11) 0.106(13) -0.017(9) 0.040(9) -0.056(9)
C116 0.115(10) 0.095(10) 0.106(13) -0.031(9) -0.022(9) -0.016(8)
C117 0.077(7) 0.080(8) 0.074(10) -0.022(7) -0.021(6) -0.007(6)
C118 0.042(5) 0.070(6) 0.062(7) 0.007(6) -0.006(4) 0.006(5)
C119 0.036(5) 0.078(8) 0.117(12) 0.012(7) 0.009(5) 0.010(5)
C120 0.044(6) 0.116(10) 0.075(9) -0.003(8) 0.000(5) 0.029(6)
C121 0.060(6) 0.091(8) 0.047(7) 0.004(6) -0.001(5) 0.037(6)
C122 0.053(5) 0.061(6) 0.040(6) 0.004(5) 0.004(4) 0.009(4)
C123 0.035(4) 0.066(6) 0.031(6) 0.006(5) -0.006(4) 0.017(4)
C124 0.039(4) 0.066(6) 0.036(6) 0.004(5) -0.006(4) 0.008(4)
C125 0.041(4) 0.052(5) 0.041(6) 0.005(5) 0.001(4) 0.006(4)
C126 0.051(5) 0.057(6) 0.030(5) -0.002(4) -0.008(4) 0.007(5)
C127 0.046(5) 0.066(6) 0.042(6) 0.013(5) -0.005(4) -0.001(4)
C128 0.058(5) 0.067(7) 0.065(8) 0.000(6) 0.011(5) 0.000(5)
C129 0.102(8) 0.056(7) 0.071(10) 0.010(6) 0.015(7) -0.012(6)
C130 0.094(8) 0.082(9) 0.091(11) 0.022(8) 0.045(8) -0.008(7)
C131 0.096(8) 0.084(9) 0.116(13) 0.036(8) 0.069(8) 0.020(7)
C132 0.067(6) 0.078(7) 0.080(9) 0.024(7) 0.036(6) 0.011(6)
C133 0.091(7) 0.089(8) 0.044(8) -0.001(6) 0.016(6) 0.004(6)
C134 0.059(5) 0.066(6) 0.047(7) 0.008(5) -0.010(5) 0.015(5)
C136 0.056(6) 0.092(8) 0.067(8) 0.021(6) -0.016(5) 0.000(5)
O25 0.097(5) 0.113(6) 0.051(5) -0.029(5) 0.012(5) -0.022(5)
C137 0.129(11) 0.142(13) 0.113(14) -0.075(11) 0.044(10) -0.012(10)

loop_
_atom_type_symbol
_atom_type_description
_atom_type_scat_dispersion_real
_atom_type_scat_dispersion_imag
_atom_type_scat_source
C C 0.0033 0.0016 'International Tables Vol C Tables 4.2.6.8 and 6.1.1.4'
H H 0.0000 0.0000 'International Tables Vol C Tables 4.2.6.8 and 6.1.1.4'
Dy Dy -0.1892 4.4098 'International Tables Vol C Tables 4.2.6.8 and 6.1.1.4'
N N 0.0061 0.0033 'International Tables Vol C Tables 4.2.6.8 and 6.1.1.4'
O O 0.0106 0.0060 'International Tables Vol C Tables 4.2.6.8 and 6.1.1.4'

loop_
_geom_angle_atom_site_label_1
_geom_angle_atom_site_label_2
_geom_angle_atom_site_label_3
_geom_angle
O1 Dy1 Dy5 42.79(13)
O1 Dy1 O3 90.24(18)
O1 Dy1 O4 68.88(18)
O1 Dy1 O12 137.8(2)
O1 Dy1 N1 95.97(19)
O3 Dy1 Dy5 132.40(13)
O3 Dy1 N1 69.7(2)
O4 Dy1 Dy5 41.60(12)
O4 Dy1 O3 127.75(17)
O4 Dy1 O12 69.3(2)
O4 Dy1 N1 65.9(2)
O11 Dy1 Dy5 40.71(13)
O11 Dy1 O1 74.45(17)
O11 Dy1 O3 153.33(19)
O11 Dy1 O4 67.31(18)
O11 Dy1 O12 84.4(2)
O11 Dy1 O13 103.60(19)
O11 Dy1 O21 75.9(2)
O11 Dy1 N1 132.5(2)
O12 Dy1 Dy5 98.95(17)
O12 Dy1 O3 120.4(2)
O12 Dy1 N1 72.0(2)
O13 Dy1 Dy5 144.18(14)
O13 Dy1 O1 152.19(19)
O13 Dy1 O3 79.8(2)
O13 Dy1 O4 136.9(2)
O13 Dy1 O12 67.9(2)
O13 Dy1 O21 73.69(19)
O13 Dy1 N1 104.6(2)
O21 Dy1 Dy5 94.60(14)
O21 Dy1 O1 79.04(17)
O21 Dy1 O3 79.83(19)
O21 Dy1 O4 136.11(18)
O21 Dy1 O12 130.8(2)
O21 Dy1 N1 149.1(2)
N1 Dy1 Dy5 102.24(17)
O2 Dy2 Dy3 43.19(12)
O2 Dy2 O3 90.36(17)
O2 Dy2 O5 69.00(18)
O2 Dy2 N2 94.91(19)
O3 Dy2 Dy3 133.02(12)
O3 Dy2 N2 69.5(2)
O5 Dy2 Dy3 42.06(13)
O5 Dy2 O3 127.79(17)
O5 Dy2 N2 65.5(2)
O6 Dy2 Dy3 40.90(11)
O6 Dy2 O2 75.41(17)
O6 Dy2 O3 153.82(19)
O6 Dy2 O5 67.74(18)
O6 Dy2 O14 103.69(18)
O6 Dy2 O15 86.7(2)
O6 Dy2 O23 75.7(2)
O6 Dy2 N2 132.6(2)
O14 Dy2 Dy3 144.57(14)
O14 Dy2 O2 150.3(2)
O14 Dy2 O3 77.89(19)
O14 Dy2 O5 139.0(2)
O14 Dy2 O15 68.0(2)
O14 Dy2 O23 73.0(2)
O14 Dy2 N2 106.0(2)
O15 Dy2 Dy3 101.90(14)
O15 Dy2 O2 140.29(18)
O15 Dy2 O3 117.15(19)
O15 Dy2 O5 71.45(19)
O15 Dy2 O23 131.64(19)
O15 Dy2 N2 71.5(2)
O23 Dy2 Dy3 93.55(14)
O23 Dy2 O2 78.18(18)
O23 Dy2 O3 79.9(2)
O23 Dy2 O5 135.57(19)
O23 Dy2 N2 148.7(2)
N2 Dy2 Dy3 102.14(16)
Dy2 Dy3 Dy4 75.775(12)
O2 Dy3 Dy2 42.14(11)
O2 Dy3 Dy4 37.18(12)
O2 Dy3 N3 108.42(19)
O5 Dy3 Dy2 42.78(13)
O5 Dy3 Dy4 105.41(13)
O5 Dy3 O2 68.76(18)
O5 Dy3 O22B 76.6(5)
O5 Dy3 N3 132.95(19)
O6 Dy3 Dy2 40.48(13)
O6 Dy3 Dy4 93.25(15)
O6 Dy3 O2 74.15(17)
O6 Dy3 O5 67.99(17)
O6 Dy3 O22A 81.9(5)
O6 Dy3 O22B 77.2(5)
O6 Dy3 N3 66.41(19)
O7 Dy3 Dy2 107.87(14)
O7 Dy3 Dy4 34.51(14)
O7 Dy3 O2 71.69(18)
O7 Dy3 O5 139.28(19)
O7 Dy3 O6 109.88(19)
O7 Dy3 O17 78.6(2)
O7 Dy3 O22A 146.8(5)
O7 Dy3 O22B 144.0(5)
O7 Dy3 N3 69.5(2)
O16 Dy3 Dy2 100.90(14)
O16 Dy3 Dy4 78.42(16)
O16 Dy3 O2 76.71(18)
O16 Dy3 O5 77.43(18)
O16 Dy3 O6 140.85(19)
O16 Dy3 O7 84.6(2)
O16 Dy3 O17 73.93(19)
O16 Dy3 O22A 106.0(5)
O16 Dy3 O22B 112.6(5)
O16 Dy3 N3 149.4(2)
O17 Dy3 Dy2 171.54(15)
O17 Dy3 Dy4 109.13(15)
O17 Dy3 O2 139.72(18)
O17 Dy3 O5 128.80(19)
O17 Dy3 O6 143.24(19)
O17 Dy3 O22A 74.6(5)
O17 Dy3 O22B 76.6(5)
O17 Dy3 N3 85.0(2)
O22A Dy3 Dy2 101.0(5)
O22A Dy3 Dy4 175.1(4)
O22A Dy3 O2 140.9(5)
O22A Dy3 O5 73.8(5)
O22A Dy3 N3 88.9(5)
O22B Dy3 Dy2 99.8(5)
O22B Dy3 Dy4 168.9(5)
O22B Dy3 O2 141.3(5)
O22B Dy3 N3 82.7(5)
N3 Dy3 Dy2 102.21(15)
N3 Dy3 Dy4 88.18(16)
Dy5 Dy4 Dy3 155.110(14)
O1 Dy4 Dy3 116.90(13)
O1 Dy4 Dy5 38.28(13)
O1 Dy4 O2 80.52(17)
O1 Dy4 N4 139.32(19)
O1 Dy4 N5 112.05(19)
O2 Dy4 Dy3 38.09(12)
O2 Dy4 Dy5 117.61(12)
O2 Dy4 N4 111.7(2)
O2 Dy4 N5 139.73(19)
O7 Dy4 Dy3 34.21(14)
O7 Dy4 Dy5 167.89(14)
O7 Dy4 O1 147.90(18)
O7 Dy4 O2 72.30(18)
O7 Dy4 O9 82.53(19)
O7 Dy4 O10 137.22(19)
O7 Dy4 N4 68.9(2)
O7 Dy4 N5 80.4(2)
O8 Dy4 Dy3 93.01(14)
O8 Dy4 Dy5 82.16(14)
O8 Dy4 O1 80.88(17)
O8 Dy4 O2 75.93(17)
O8 Dy4 O7 107.93(19)
O8 Dy4 O9 150.15(18)
O8 Dy4 O10 83.02(18)
O8 Dy4 N4 66.1(2)
O8 Dy4 N5 142.04(19)
O9 Dy4 Dy3 80.17(15)
O9 Dy4 Dy5 91.91(15)
O9 Dy4 O1 76.62(17)
O9 Dy4 O2 81.19(18)
O9 Dy4 O10 108.63(19)
O9 Dy4 N4 141.9(2)
O9 Dy4 N5 66.12(19)
O10 Dy4 Dy3 168.29(12)
O10 Dy4 Dy5 35.30(13)
O10 Dy4 O1 73.47(18)
O10 Dy4 O2 148.74(18)
O10 Dy4 N4 79.3(2)
O10 Dy4 N5 68.2(2)
N4 Dy4 Dy3 88.97(16)
N4 Dy4 Dy5 110.84(16)
N4 Dy4 N5 84.1(2)
N5 Dy4 Dy3 110.13(16)
N5 Dy4 Dy5 87.51(15)
Dy1 Dy5 Dy4 75.966(18)
O1 Dy5 Dy1 42.11(11)
O1 Dy5 Dy4 37.31(11)
O1 Dy5 N6 110.6(2)
O4 Dy5 Dy1 42.13(13)
O4 Dy5 Dy4 105.60(13)
O4 Dy5 O1 68.76(17)
O4 Dy5 N6 129.8(2)
O10 Dy5 Dy1 107.57(14)
O10 Dy5 Dy4 35.26(13)
O10 Dy5 O1 72.46(17)
O10 Dy5 O4 140.76(19)
O10 Dy5 O11 107.12(19)
O10 Dy5 O20 141.6(2)
O10 Dy5 N6 70.2(2)
O11 Dy5 Dy1 39.68(13)
O11 Dy5 Dy4 92.42(15)
O11 Dy5 O1 72.99(18)
O11 Dy5 O4 66.94(17)
O11 Dy5 N6 65.5(2)
O18 Dy5 Dy1 99.99(14)
O18 Dy5 Dy4 77.53(14)
O18 Dy5 O1 75.77(18)
O18 Dy5 O4 77.94(18)
O18 Dy5 O10 87.16(18)
O18 Dy5 O11 139.36(19)
O18 Dy5 O20 109.7(2)
O18 Dy5 N6 152.3(2)
O19 Dy5 Dy1 171.47(13)
O19 Dy5 Dy4 106.57(15)
O19 Dy5 O1 137.12(18)
O19 Dy5 O4 130.04(18)
O19 Dy5 O10 77.4(2)
O19 Dy5 O11 146.47(19)
O19 Dy5 O18 72.98(19)
O19 Dy5 O20 75.3(2)
O19 Dy5 N6 86.2(2)
O20 Dy5 Dy1 103.19(17)
O20 Dy5 Dy4 172.68(16)
O20 Dy5 O1 144.0(2)
O20 Dy5 O4 77.5(2)
O20 Dy5 O11 82.7(2)
O20 Dy5 N6 81.4(2)
N6 Dy5 Dy1 101.98(17)
N6 Dy5 Dy4 91.61(17)
Dy1 O1 Dy5 95.10(17)
Dy4 O1 Dy1 143.4(2)
Dy4 O1 Dy5 104.42(18)
Dy2 O2 Dy3 94.67(17)
Dy4 O2 Dy2 143.1(2)
Dy4 O2 Dy3 104.73(18)
Dy1 O3 Dy2 134.8(2)
C17 O3 Dy1 111.1(5)
C17 O3 Dy2 114.2(5)
Dy5 O4 Dy1 96.27(17)
C1 O4 Dy1 122.0(5)
C1 O4 Dy5 132.3(5)
Dy3 O5 Dy2 95.16(19)
C24 O5 Dy2 122.9(5)
C24 O5 Dy3 131.4(5)
Dy2 O6 Dy3 98.62(18)
C25 O6 Dy2 139.8(5)
C25 O6 Dy3 120.5(5)
Dy3 O7 Dy4 111.3(2)
C41 O7 Dy3 126.6(5)
C41 O7 Dy4 122.0(5)
C48 O8 Dy4 121.0(5)
C49 O9 Dy4 121.2(5)
Dy4 O10 Dy5 109.4(2)
C65 O10 Dy4 125.8(5)
C65 O10 Dy5 124.8(5)
Dy1 O11 Dy5 99.61(18)
C72 O11 Dy1 139.4(6)
C72 O11 Dy5 120.9(5)
C81 O12 Dy1 138.4(7)
C79 O13 Dy1 137.6(7)
C94 O14 Dy2 136.0(6)
C96 O15 Dy2 133.0(6)
C109 O16 Dy3 135.4(6)
C111 O17 Dy3 133.1(5)
C124 O18 Dy5 135.8(5)
C126 O19 Dy5 134.5(5)
C133 O20 Dy5 135.2(6)
C134 O21 Dy1 136.4(5)
C135 O22A Dy3 132.0(17)
C235 O22B Dy3 133.5(16)
C136 O23 Dy2 135.8(5)
C6 N1 Dy1 117.9(5)
C7 N1 Dy1 117.6(5)
C7 N1 C6 119.9(6)
C18 N2 Dy2 119.4(5)
C18 N2 C19 120.0(8)
C19 N2 Dy2 116.9(5)
C30 N3 Dy3 112.0(5)
C31 N3 Dy3 127.8(5)
C31 N3 C30 120.1(7)
C42 N4 Dy4 126.5(5)
C42 N4 C43 121.8(7)
C43 N4 Dy4 111.7(5)
C54 N5 Dy4 111.8(5)
C55 N5 Dy4 125.2(5)
C55 N5 C54 122.9(7)
C66 N6 Dy5 125.6(5)
C66 N6 C67 121.0(7)
C67 N6 Dy5 112.9(5)
O4 C1 C2 123.2(8)
O4 C1 C6 119.3(8)
C2 C1 C6 117.5(7)
C2EA C1XA C71 115(2)
C3 C2 C1 121.7(9)
C1XA C2EA C68 123.1(19)
C2 C3 C4 119.8(9)
C5 C4 C3 120.1(8)
C4 C5 C6 119.8(8)
C1 C6 N1 114.7(6)
C5 C6 N1 124.3(7)
C5 C6 C1 121.0(8)
N1 C7 C8 125.7(7)
C9 C8 C7 117.8(8)
C9 C8 C17 119.1(8)
C17 C8 C7 123.2(8)
C10 C9 C8 125.1(8)
C9 C10 C11 126.1(9)
C9 C10 C15 115.2(8)
C15 C10 C11 118.7(9)
C10 C11 C12 107.6(8)
C10 C11 C13 112.4(9)
C10 C11 C14 110.3(8)
C13 C11 C12 108.8(9)
C13 C11 C14 109.7(9)
C14 C11 C12 108.0(9)
C16 C15 C10 123.1(9)
C15 C16 C17 119.6(8)
C15 C16 C18 116.2(8)
C17 C16 C18 124.1(8)
O3 C17 C8 121.6(8)
O3 C17 C16 120.6(8)
C8 C17 C16 117.9(8)
N2 C18 C16 125.6(9)
C20 C19 N2 124.3(8)
C20 C19 C24 120.3(8)
C24 C19 N2 115.4(7)
C21 C20 C19 119.7(9)
C22 C21 C20 120.8(9)
C21 C22 C23 121.1(8)
C22 C23 C24 119.8(8)
O5 C24 C19 119.1(7)
O5 C24 C23 122.6(8)
C23 C24 C19 118.2(8)
O6 C25 C26 120.3(7)
O6 C25 C30 119.9(7)
C30 C25 C26 119.8(7)
C27 C26 C25 118.8(9)
C26 C27 C28 122.1(9)
C27 C28 C29 119.8(8)
C30 C29 C28 118.1(9)
C25 C30 N3 115.1(7)
C29 C30 N3 123.5(8)
C29 C30 C25 121.4(7)
N3 C31 C32 123.4(7)
C33 C32 C31 117.6(8)
C33 C32 C41 118.8(8)
C41 C32 C31 123.1(7)
C32 C33 C34 123.9(8)
C33 C34 C35 123.8(9)
C39 C34 C33 115.2(8)
C39 C34 C35 120.5(9)
C34 C35 C36A 103.4(14)
C34 C35 C37A 106.3(13)
C36B C35 C34 112.6(10)
C37A C35 C36A 92.6(17)
C37B C35 C34 110.0(19)
C37B C35 C36B 104.1(17)
C37B C35 C38B 105(2)
C38A C35 C34 108.9(13)
C38A C35 C36A 135.6(19)
C38A C35 C37A 106.3(16)
C38B C35 C34 110.9(16)
C38B C35 C36B 114(2)
C34 C39 C40 123.9(8)
C39 C40 C41 118.8(8)
C39 C40 C42 119.5(8)
C41 C40 C42 121.7(8)
O7 C41 C32 119.8(7)
O7 C41 C40 121.1(7)
C40 C41 C32 119.1(8)
N4 C42 C40 124.0(8)
C44 C43 N4 125.6(8)
C44 C43 C48 120.9(8)
C48 C43 N4 113.5(6)
C45 C44 C43 119.8(9)
C46 C45 C44 120.0(8)
C45 C46 C47 120.6(9)
C46 C47 C48 121.2(9)
O8 C48 C43 120.0(7)
O8 C48 C47 122.6(8)
C43 C48 C47 117.4(7)
O9 C49 C50 121.6(8)
O9 C49 C54 119.9(7)
C54 C49 C50 118.5(8)
C51 C50 C49 119.9(9)
C50 C51 C52 120.8(8)
C53 C52 C51 120.4(8)
C52 C53 C54 120.9(9)
C49 C54 N5 115.0(7)
C53 C54 N5 125.4(8)
C53 C54 C49 119.6(8)
N5 C55 C56 125.3(8)
C57 C56 C55 119.5(8)
C57 C56 C65 119.0(8)
C65 C56 C55 121.4(7)
C58 C57 C56 122.7(9)
C57 C58 C59 122.4(10)
C57 C58 C63 116.8(8)
C63 C58 C59 120.8(9)
C58 C59 C60B 109.5(14)
C58 C59 C61A 107.1(11)
C58 C59 C61B 104.6(17)
C58 C59 C62A 108.5(12)
C60A C59 C58 113.3(11)
C60A C59 C61A 106.3(13)
C60A C59 C62A 110.7(15)
C61B C59 C60B 97(2)
C62A C59 C61A 110.9(14)
C62B C59 C58 116.5(17)
C62B C59 C60B 100(2)
C62B C59 C61B 127(2)
C58 C63 C64 123.6(9)
C63 C64 C65 119.7(9)
C63 C64 C66 118.3(8)
C65 C64 C66 121.5(8)
O10 C65 C56 119.9(7)
O10 C65 C64 122.2(8)
C64 C65 C56 117.9(8)
N6 C66 C64 126.0(7)
N6 C67 C72 115.4(7)
C68 C67 N6 126.0(9)
C68 C67 C72 118.6(9)
C67 C68 C2EA 116.1(12)
C69 C68 C67 123.7(13)
C68 C69 C70 116(2)
C69 C70 C71 124(2)
C72 C71 C1XA 124.5(13)
C72 C71 C70 115.0(13)
O11 C72 C67 118.3(8)
O11 C72 C71 121.6(8)
C71 C72 C67 120.0(8)
C74 C73 C78 123.3(12)
C73 C74 C75 119.0(13)
C76 C75 C74 120.9(12)
C75 C76 C77 116.1(12)
C78 C77 C76 125.9(14)
C73 C78 C79 119.7(10)
C77 C78 C73 114.7(11)
C77 C78 C79 125.5(12)
O13 C79 C78 116.2(10)
O13 C79 C80 130.6(11)
C80 C79 C78 113.2(10)
C79 C80 C81 118.3(10)
O12 C81 C80 123.2(10)
O12 C81 C82 116.9(10)
C80 C81 C82 119.7(10)
C83 C82 C81 120.5(10)
C83 C82 C87 119.6(11)
C87 C82 C81 119.9(9)
C82 C83 C84 118.4(12)
C83 C84 C85 116.4(12)
C86 C85 C84 125.5(14)
C85 C86 C87 119.0(12)
C82 C87 C86 120.8(10)
C93 C88A C89A 132(3)
C89B C88B C93 119.0(17)
C90A C89A C88A 108(3)
C90B C89B C88B 121(2)
C91A C90A C89A 123(4)
C89B C90B C91B 116(2)
C90A C91A C92A 121(3)
C92B C91B C90B 118(3)
C93 C92A C91A 124.3(19)
C91B C92B C93 117(3)
C88A C93 C92A 105.0(18)
C88A C93 C94 125.0(15)
C88B C93 C92B 118.6(16)
C88B C93 C94 115.3(10)
C92A C93 C94 124.7(11)
C92B C93 C94 120.8(17)
O14 C94 C93 116.1(9)
O14 C94 C95 124.7(9)
C95 C94 C93 119.2(9)
C96 C95 C94 119.8(9)
O15 C96 C95 126.6(10)
O15 C96 C97 116.7(8)
C95 C96 C97 116.8(9)
C98 C97 C96 122.9(9)
C102 C97 C96 119.9(9)
C102 C97 C98 117.2(11)
C97 C98 C99A 125.1(15)
C97 C98 C99B 116.5(15)
C98 C99A C100 106(2)
C100 C99B C98 121(2)
C99B C100 C101 122(2)
C101 C100 C99A 124.8(16)
C100 C101 C102 116.9(12)
C97 C102 C101 122.1(11)
C104 C103 C108 126(2)
C105 C104 C103 117(3)
C104 C105 C106 122(3)
C107 C106 C105 124(2)
C106 C107 C108 115(2)
C103 C108 C107 116.4(19)
C109 C108 C103 113.3(17)
C109 C108 C107 130.0(19)
O16 C109 C108 123.2(12)
O16 C109 C110 124.4(8)
O16 C109 C208 108.4(10)
C110 C109 C108 112.2(11)
C110 C109 C208 127.1(10)
C111 C110 C109 124.5(8)
O17 C111 C110 124.9(8)
O17 C111 C112 115.3(8)
C110 C111 C112 119.8(8)
C113 C112 C111 121.2(10)
C117 C112 C111 119.3(9)
C117 C112 C113 119.5(11)
C112 C113 C114 119.0(13)
C115 C114 C113 119.2(13)
C116 C115 C114 119.5(13)
C115 C116 C117 120.5(13)
C112 C117 C116 121.9(11)
C119 C118 C123 120.4(9)
C120 C119 C118 121.2(10)
C119 C120 C121 119.1(9)
C120 C121 C122 121.7(10)
C123 C122 C121 120.0(9)
C118 C123 C124 118.2(8)
C122 C123 C118 117.6(7)
C122 C123 C124 124.1(8)
O18 C124 C123 115.7(8)
O18 C124 C125 124.1(7)
C125 C124 C123 120.1(8)
C124 C125 C126 124.6(8)
O19 C126 C125 123.1(8)
O19 C126 C127 117.0(7)
C125 C126 C127 120.0(8)
C128 C127 C126 123.9(8)
C128 C127 C132 117.9(9)
C132 C127 C126 118.2(9)
C127 C128 C129 121.4(9)
C130 C129 C128 120.1(10)
C129 C130 C131 119.6(10)
C130 C131 C132 120.4(10)
C131 C132 C127 120.5(10)
C204 C203 C208 116.8(19)
C205 C204 C203 121(2)
C204 C205 C206 124(2)
C205 C206 C207 114.3(17)
C208 C207 C206 118.5(19)
C203 C208 C109 119.3(13)
C207 C208 C109 115.9(19)
C207 C208 C203 125(2)

loop_
_geom_bond_atom_site_label_1
_geom_bond_atom_site_label_2
_geom_bond_distance
Dy1 Dy5 3.5417(7)
Dy1 O1 2.384(5)
Dy1 O3 2.408(5)
Dy1 O4 2.390(5)
Dy1 O11 2.293(5)
Dy1 O12 2.396(6)
Dy1 O13 2.362(6)
Dy1 O21 2.367(5)
Dy1 N1 2.487(6)
Dy2 Dy3 3.5282(7)
Dy2 O2 2.375(5)
Dy2 O3 2.425(6)
Dy2 O5 2.406(5)
Dy2 O6 2.317(5)
Dy2 O14 2.357(5)
Dy2 O15 2.368(6)
Dy2 O23 2.373(6)
Dy2 N2 2.519(6)
Dy3 Dy4 3.7983(9)
Dy3 O2 2.423(5)
Dy3 O5 2.373(5)
Dy3 O6 2.336(5)
Dy3 O7 2.292(6)
Dy3 O16 2.289(5)
Dy3 O17 2.295(6)
Dy3 O22A 2.36(2)
Dy3 O22B 2.39(2)
Dy3 N3 2.529(6)
Dy4 Dy5 3.7761(8)
Dy4 O1 2.363(5)
Dy4 O2 2.374(5)
Dy4 O7 2.309(6)
Dy4 O8 2.304(5)
Dy4 O9 2.309(5)
Dy4 O10 2.312(5)
Dy4 N4 2.538(6)
Dy4 N5 2.563(6)
Dy5 O1 2.415(5)
Dy5 O4 2.365(5)
Dy5 O10 2.314(5)
Dy5 O11 2.343(5)
Dy5 O18 2.311(5)
Dy5 O19 2.301(6)
Dy5 O20 2.339(7)
Dy5 N6 2.539(6)
O3 C17 1.325(9)
O4 C1 1.339(8)
O5 C24 1.315(9)
O6 C25 1.329(8)
O7 C41 1.326(9)
O8 C48 1.329(8)
O9 C49 1.327(9)
O10 C65 1.331(9)
O11 C72 1.339(9)
O12 C81 1.217(11)
O13 C79 1.198(11)
O14 C94 1.239(10)
O15 C96 1.240(10)
O16 C109 1.258(9)
O17 C111 1.289(9)
O18 C124 1.268(9)
O19 C126 1.283(9)
O20 C133 1.433(11)
O21 C134 1.430(10)
O22A C135 1.38(3)
O22B C235 1.31(3)
O23 C136 1.405(10)
N1 C6 1.419(10)
N1 C7 1.278(10)
N2 C18 1.276(10)
N2 C19 1.415(10)
N3 C30 1.434(9)
N3 C31 1.292(10)
N4 C42 1.259(10)
N4 C43 1.446(10)
N5 C54 1.413(9)
N5 C55 1.268(10)
N6 C66 1.305(10)
N6 C67 1.400(11)
C1 C2 1.379(12)
C1 C6 1.401(11)
C1XA C2EA 1.32(3)
C1XA C71 1.42(2)
C2 C3 1.374(11)
C2EA C68 1.54(2)
C3 C4 1.380(13)
C4 C5 1.373(13)
C5 C6 1.382(10)
C7 C8 1.443(12)
C8 C9 1.402(11)
C8 C17 1.403(11)
C9 C10 1.361(12)
C10 C11 1.508(12)
C10 C15 1.409(12)
C11 C12 1.538(14)
C11 C13 1.515(16)
C11 C14 1.537(14)
C15 C16 1.396(11)
C16 C17 1.424(12)
C16 C18 1.450(12)
C19 C20 1.390(11)
C19 C24 1.413(11)
C20 C21 1.379(13)
C21 C22 1.357(12)
C22 C23 1.385(11)
C23 C24 1.409(11)
C25 C26 1.401(10)
C25 C30 1.394(11)
C26 C27 1.369(12)
C27 C28 1.385(13)
C28 C29 1.411(12)
C29 C30 1.390(11)
C31 C32 1.453(11)
C32 C33 1.383(11)
C32 C41 1.416(11)
C33 C34 1.409(12)
C34 C35 1.573(14)
C34 C39 1.390(12)
C35 C36A 1.68(3)
C35 C36B 1.53(2)
C35 C37A 1.64(3)
C35 C37B 1.43(3)
C35 C38A 1.56(3)
C35 C38B 1.45(4)
C39 C40 1.395(12)
C40 C41 1.415(11)
C40 C42 1.437(11)
C43 C44 1.392(10)
C43 C48 1.400(12)
C44 C45 1.380(12)
C45 C46 1.370(13)
C46 C47 1.373(11)
C47 C48 1.401(11)
C49 C50 1.425(11)
C49 C54 1.405(11)
C50 C51 1.366(12)
C51 C52 1.385(13)
C52 C53 1.363(12)
C53 C54 1.392(11)
C55 C56 1.453(11)
C56 C57 1.407(11)
C56 C65 1.419(11)
C57 C58 1.373(13)
C58 C59 1.550(13)
C58 C63 1.377(13)
C59 C60A 1.46(2)
C59 C60B 1.56(3)
C59 C61A 1.58(2)
C59 C61B 1.55(4)
C59 C62A 1.57(3)
C59 C62B 1.38(4)
C63 C64 1.380(12)
C64 C65 1.403(11)
C64 C66 1.429(12)
C67 C68 1.395(11)
C67 C72 1.407(12)
C68 C69 1.34(2)
C69 C70 1.38(3)
C70 C71 1.45(2)
C71 C72 1.381(12)
C73 C74 1.305(15)
C73 C78 1.403(15)
C74 C75 1.423(16)
C75 C76 1.315(17)
C76 C77 1.417(16)
C77 C78 1.311(14)
C78 C79 1.581(15)
C79 C80 1.353(14)
C80 C81 1.432(14)
C81 C82 1.528(15)
C82 C83 1.390(14)
C82 C87 1.399(14)
C83 C84 1.391(17)
C84 C85 1.479(19)
C85 C86 1.203(16)
C86 C87 1.409(15)
C88A C89A 1.42(3)
C88A C93 1.29(3)
C88B C89B 1.36(2)
C88B C93 1.45(2)
C89A C90A 1.35(4)
C89B C90B 1.36(3)
C90A C91A 1.14(4)
C90B C91B 1.70(4)
C91A C92A 1.39(3)
C91B C92B 1.25(4)
C92A C93 1.325(19)
C92B C93 1.53(3)
C93 C94 1.539(13)
C94 C95 1.396(13)
C95 C96 1.382(12)
C96 C97 1.536(14)
C97 C98 1.391(14)
C97 C102 1.378(13)
C98 C99A 1.42(3)
C98 C99B 1.40(3)
C99A C100 1.50(3)
C99B C100 1.27(3)
C100 C101 1.350(17)
C101 C102 1.389(16)
C103 C104 1.40(4)
C103 C108 1.43(3)
C104 C105 1.31(4)
C105 C106 1.41(4)
C106 C107 1.41(3)
C107 C108 1.45(3)
C108 C109 1.41(2)
C109 C110 1.387(13)
C109 C208 1.63(2)
C110 C111 1.376(12)
C111 C112 1.500(13)
C112 C113 1.380(14)
C112 C117 1.336(13)
C113 C114 1.423(17)
C114 C115 1.418(19)
C115 C116 1.317(16)
C116 C117 1.410(15)
C118 C119 1.365(12)
C118 C123 1.402(12)
C119 C120 1.345(14)
C120 C121 1.351(14)
C121 C122 1.378(12)
C122 C123 1.370(11)
C123 C124 1.514(11)
C124 C125 1.387(12)
C125 C126 1.400(11)
C126 C127 1.479(12)
C127 C128 1.376(12)
C127 C132 1.389(12)
C128 C129 1.379(13)
C129 C130 1.369(14)
C130 C131 1.370(15)
C131 C132 1.386(14)
C203 C204 1.38(3)
C203 C208 1.38(3)
C204 C205 1.34(4)
C205 C206 1.43(3)
C206 C207 1.46(3)
C207 C208 1.36(2)
O24 C138 1.346(13)
O25 C137 1.415(13)
O26A C239 1.28(3)
O27A C140 1.48(4)
O26B C139 1.66(2)
O27B C240 1.52(5)
